data_4304444
loop_
_publ_author_name
'F. Albert Cotton'
'Carlos A. Murillo'
'Mark D. Young'
'Rongmin Yu'
'Qinliang Zhao'

_publ_section_title
;
Very Large Difference in Electronic Communication of Dimetal Species with
Heterobiphenylene and Heteroanthracene Units
;
_journal_name_full 'Inorganic Chemistry'
_journal_page_first 219
_journal_page_last 229
_journal_paper_doi 10.1021/ic701937c
_journal_volume 47
_journal_year 2008
_chemical_formula_moiety 'C94 H90 Mo4 N12 O16,2(B C32 F24 H12), 3.5(C H2 Cl2), 0.5(C6 H14)'
_chemical_formula_sum 'C164.5 H128 B2 Cl7 F48 Mo4 N12 O16'
_chemical_formula_weight 4094.32
_chemical_name_common '[Mo2(DAniF)3]2(squarate)(TFPB)2'
_chemical_name_systematic
; 
 ? 
;
_space_group_IT_number 2
_symmetry_cell_setting triclinic
_symmetry_space_group_name_Hall '-P 1'
_symmetry_space_group_name_H-M 'P -1'
_atom_sites_solution_hydrogens geom
_atom_sites_solution_primary direct
_atom_sites_solution_secondary difmap
_audit_creation_method SHELXL-97
_cell_angle_alpha 72.175(4)
_cell_angle_beta 75.608(4)
_cell_angle_gamma 67.363(4)
_cell_formula_units_Z 2
_cell_length_a 19.639(5)
_cell_length_b 20.531(5)
_cell_length_c 25.398(6)
_cell_measurement_reflns_used 9199
_cell_measurement_temperature 183(2)
_cell_measurement_theta_max 25.07
_cell_measurement_theta_min 2.18
_cell_volume 8898(4)
_computing_cell_refinement SAINT
_computing_data_collection SMART
_computing_data_reduction SAINT
_computing_molecular_graphics XP
_computing_publication_material XCIF
_computing_structure_refinement 'SHELXL-97 (Sheldrick, 1997)'
_computing_structure_solution 'SHELXS-97 (Sheldrick, 1990)'
_diffrn_ambient_temperature 183(2)
_diffrn_measured_fraction_theta_full 0.979
_diffrn_measured_fraction_theta_max 0.979
_diffrn_measurement_device_type 'BRUKER SMART 1000'
_diffrn_measurement_method \w-scans
_diffrn_radiation_monochromator graphite
_diffrn_radiation_source 'fine-focus sealed tube'
_diffrn_radiation_type MoK\a
_diffrn_radiation_wavelength 0.71073
_diffrn_reflns_av_R_equivalents 0.0266
_diffrn_reflns_av_sigmaI/netI 0.0504
_diffrn_reflns_limit_h_max 21
_diffrn_reflns_limit_h_min -23
_diffrn_reflns_limit_k_max 18
_diffrn_reflns_limit_k_min -24
_diffrn_reflns_limit_l_max 30
_diffrn_reflns_limit_l_min -29
_diffrn_reflns_number 54389
_diffrn_reflns_theta_full 25.07
_diffrn_reflns_theta_max 25.07
_diffrn_reflns_theta_min 1.70
_diffrn_standards_number 0
_exptl_absorpt_coefficient_mu 0.494
_exptl_absorpt_correction_T_max 0.8661
_exptl_absorpt_correction_T_min 0.8346
_exptl_absorpt_correction_type multi-scan
_exptl_absorpt_process_details SADABS
_exptl_crystal_colour black
_exptl_crystal_density_diffrn 1.528
_exptl_crystal_density_method 'not measured'
_exptl_crystal_description block
_exptl_crystal_F_000 4112
_exptl_crystal_size_max 0.38
_exptl_crystal_size_mid 0.32
_exptl_crystal_size_min 0.30
_refine_diff_density_max 1.553
_refine_diff_density_min -1.553
_refine_diff_density_rms 0.099
_refine_ls_extinction_method none
_refine_ls_goodness_of_fit_ref 1.070
_refine_ls_hydrogen_treatment noref
_refine_ls_matrix_type full
_refine_ls_number_parameters 2393
_refine_ls_number_reflns 30971
_refine_ls_number_restraints 38
_refine_ls_restrained_S_all 1.072
_refine_ls_R_factor_all 0.0937
_refine_ls_R_factor_gt 0.0574
_refine_ls_shift/su_max 0.008
_refine_ls_shift/su_mean 0.000
_refine_ls_structure_factor_coef Fsqd
_refine_ls_weighting_details 'calc w=1/[\s^2^(Fo^2^)+(0.0813P)^2^+20.4810P] where P=(Fo^2^+2Fc^2^)/3'
_refine_ls_weighting_scheme calc
_refine_ls_wR_factor_gt 0.1484
_refine_ls_wR_factor_ref 0.1805
_reflns_number_gt 20965
_reflns_number_total 30971
_reflns_threshold_expression >2sigma(I)
_cod_data_source_file ic701937c-file002_3.cif
_cod_data_source_block xl4
_cod_original_cell_volume 8898(3)
_cod_original_formula_sum 'C164.50 H128 B2 Cl7 F48 Mo4 N12 O16'
_cod_database_code 4304444

loop_
_symmetry_equiv_pos_as_xyz
'x, y, z'
'-x, -y, -z'

loop_
_atom_site_label
_atom_site_type_symbol
_atom_site_fract_x
_atom_site_fract_y
_atom_site_fract_z
_atom_site_U_iso_or_equiv
_atom_site_adp_type
_atom_site_occupancy
_atom_site_symmetry_multiplicity
_atom_site_calc_flag
_atom_site_refinement_flags
_atom_site_disorder_assembly
_atom_site_disorder_group
Mo1 Mo 0.20291(2) 0.70060(2) 0.224787(17) 0.02774(11) Uani 1 1 d . . .
Mo2 Mo 0.14098(2) 0.79744(2) 0.254901(18) 0.02908(11) Uani 1 1 d . A .
Mo3 Mo -0.14462(2) 0.63200(2) 0.235667(17) 0.02791(11) Uani 1 1 d . . .
Mo4 Mo -0.20915(2) 0.72318(2) 0.272475(17) 0.02831(11) Uani 1 1 d . . .
O01 O 0.3422(3) 0.6087(2) -0.02616(17) 0.0613(12) Uani 1 1 d . . .
O02 O -0.1193(2) 1.1248(2) 0.1616(2) 0.0595(12) Uani 1 1 d . . .
O03 O 0.5162(2) 0.5406(2) 0.08006(18) 0.0598(12) Uani 1 1 d . . .
O04 O 0.2132(2) 1.0976(2) 0.25588(18) 0.0519(10) Uani 1 1 d . . .
O5 O 0.3679(3) 0.3376(2) 0.33691(18) 0.0563(11) Uani 1 1 d . . .
O7 O -0.0487(3) 0.6069(3) -0.0466(2) 0.0741(14) Uani 1 1 d . . .
O8 O -0.3493(2) 1.0971(2) 0.1471(2) 0.0613(12) Uani 1 1 d . . .
O9 O -0.2034(3) 0.3260(2) 0.2284(2) 0.0738(14) Uani 1 1 d . . .
O10 O -0.5741(3) 0.8942(4) 0.3602(3) 0.108(2) Uani 1 1 d . . .
O11 O 0.1297(3) 0.3021(3) 0.3217(2) 0.0776(16) Uani 1 1 d . . .
O12 O -0.2868(3) 0.7646(3) 0.54649(17) 0.0636(13) Uani 1 1 d . . .
O1 O 0.12017(17) 0.65974(18) 0.22109(14) 0.0317(8) Uani 1 1 d . . .
O2 O 0.02743(18) 0.79876(19) 0.26976(14) 0.0334(8) Uani 1 1 d . . .
O3 O -0.03457(18) 0.63699(18) 0.21714(13) 0.0313(8) Uani 1 1 d . . .
O4 O -0.12972(17) 0.77408(18) 0.26847(14) 0.0311(8) Uani 1 1 d . . .
N1 N 0.1852(2) 0.7581(2) 0.14104(16) 0.0308(9) Uani 1 1 d . . .
N2 N 0.1137(2) 0.8593(2) 0.17523(17) 0.0337(10) Uani 1 1 d . . .
N3 N 0.3018(2) 0.7197(2) 0.21140(16) 0.0297(9) Uani 1 1 d . . .
N4 N 0.2375(2) 0.8241(2) 0.24098(16) 0.0301(9) Uani 1 1 d . . .
N5 N 0.2106(2) 0.6349(2) 0.30693(16) 0.0312(9) Uani 1 1 d . . .
N6 N 0.1469(2) 0.7387(2) 0.33862(16) 0.0327(9) Uani 1 1 d . . .
N7 N -0.1596(2) 0.6966(2) 0.15423(15) 0.0284(9) Uani 1 1 d . . .
N8 N -0.2285(2) 0.7942(2) 0.19363(16) 0.0304(9) Uani 1 1 d . . .
N9 N -0.2358(2) 0.5990(2) 0.24981(16) 0.0301(9) Uani 1 1 d . . .
N10 N -0.3047(2) 0.6960(2) 0.28801(16) 0.0306(9) Uani 1 1 d . . .
N11 N -0.1065(2) 0.5649(2) 0.31161(17) 0.0335(10) Uani 1 1 d . . .
N12 N -0.1768(2) 0.6618(2) 0.35181(16) 0.0324(9) Uani 1 1 d . . .
C1 C 0.2202(3) 0.7240(3) 0.0954(2) 0.0337(11) Uani 1 1 d . . .
C2 C 0.2463(3) 0.6486(3) 0.1068(2) 0.0414(13) Uani 1 1 d . . .
H2A H 0.2364 0.6217 0.1439 0.050 Uiso 1 1 calc R . .
C3 C 0.2859(3) 0.6120(3) 0.0658(2) 0.0480(15) Uani 1 1 d . . .
H3A H 0.3039 0.5604 0.0747 0.058 Uiso 1 1 calc R . .
C4 C 0.2996(3) 0.6501(3) 0.0115(2) 0.0450(14) Uani 1 1 d . . .
C5 C 0.2735(3) 0.7249(3) -0.0013(2) 0.0459(14) Uani 1 1 d . . .
H5A H 0.2818 0.7513 -0.0388 0.055 Uiso 1 1 calc R . .
C6 C 0.2346(3) 0.7617(3) 0.0411(2) 0.0410(13) Uani 1 1 d . . .
H6A H 0.2178 0.8133 0.0323 0.049 Uiso 1 1 calc R . .
C7 C 0.3511(4) 0.6445(4) -0.0832(3) 0.075(2) Uani 1 1 d . . .
H7A H 0.3824 0.6090 -0.1053 0.113 Uiso 1 1 calc R . .
H7B H 0.3749 0.6806 -0.0883 0.113 Uiso 1 1 calc R . .
H7C H 0.3021 0.6689 -0.0957 0.113 Uiso 1 1 calc R . .
C8 C 0.1388(3) 0.8264(3) 0.1331(2) 0.0351(12) Uani 1 1 d . . .
H8A H 0.1236 0.8515 0.0975 0.042 Uiso 1 1 calc R . .
C9 C 0.0545(3) 0.9279(3) 0.1680(2) 0.0345(12) Uani 1 1 d . . .
C10 C 0.0603(3) 0.9859(3) 0.1809(3) 0.0470(14) Uani 1 1 d . . .
H10A H 0.1054 0.9812 0.1915 0.056 Uiso 1 1 calc R . .
C11 C 0.0012(3) 1.0510(3) 0.1785(3) 0.0530(16) Uani 1 1 d . . .
H11A H 0.0060 1.0904 0.1877 0.064 Uiso 1 1 calc R . .
C12 C -0.0640(3) 1.0585(3) 0.1629(2) 0.0443(14) Uani 1 1 d . . .
C13 C -0.0713(3) 1.0007(3) 0.1501(3) 0.0529(16) Uani 1 1 d . . .
H13A H -0.1163 1.0054 0.1393 0.063 Uiso 1 1 calc R . .
C14 C -0.0118(3) 0.9358(3) 0.1533(3) 0.0530(16) Uani 1 1 d . . .
H14A H -0.0169 0.8959 0.1451 0.064 Uiso 1 1 calc R . .
C15 C -0.1880(4) 1.1340(4) 0.1467(4) 0.072(2) Uani 1 1 d . . .
H15A H -0.2225 1.1833 0.1475 0.108 Uiso 1 1 calc R . .
H15B H -0.2097 1.0986 0.1734 0.108 Uiso 1 1 calc R . .
H15C H -0.1793 1.1264 0.1090 0.108 Uiso 1 1 calc R . .
C16 C 0.3634(3) 0.6758(3) 0.1792(2) 0.0317(11) Uani 1 1 d . . .
C17 C 0.3938(3) 0.7059(3) 0.1261(2) 0.0448(14) Uani 1 1 d . . .
H17A H 0.3785 0.7572 0.1129 0.054 Uiso 1 1 calc R . .
C18 C 0.4457(3) 0.6626(3) 0.0920(3) 0.0508(15) Uani 1 1 d . . .
H18A H 0.4669 0.6840 0.0562 0.061 Uiso 1 1 calc R . .
C19 C 0.4664(3) 0.5885(3) 0.1104(2) 0.0431(13) Uani 1 1 d . . .
C20 C 0.4371(3) 0.5576(3) 0.1636(2) 0.0431(13) Uani 1 1 d . . .
H20A H 0.4524 0.5063 0.1765 0.052 Uiso 1 1 calc R . .
C21 C 0.3861(3) 0.6006(3) 0.1981(2) 0.0377(12) Uani 1 1 d . . .
H21A H 0.3666 0.5789 0.2345 0.045 Uiso 1 1 calc R . .
C22 C 0.5353(4) 0.5687(4) 0.0217(3) 0.068(2) Uani 1 1 d . . .
H22A H 0.5714 0.5293 0.0048 0.102 Uiso 1 1 calc R . .
H22B H 0.5575 0.6061 0.0164 0.102 Uiso 1 1 calc R . .
H22C H 0.4903 0.5901 0.0038 0.102 Uiso 1 1 calc R . .
C23 C 0.3013(3) 0.7808(3) 0.2183(2) 0.0343(12) Uani 1 1 d . . .
H23A H 0.3451 0.7938 0.2075 0.041 Uiso 1 1 calc R . .
C24 C 0.2336(3) 0.8931(3) 0.2455(2) 0.0321(11) Uani 1 1 d . . .
C25 C 0.1939(3) 0.9170(3) 0.2932(2) 0.0401(13) Uani 1 1 d . . .
H25A H 0.1724 0.8862 0.3228 0.048 Uiso 1 1 calc R . .
C26 C 0.1851(3) 0.9851(3) 0.2983(2) 0.0436(14) Uani 1 1 d . . .
H26A H 0.1577 1.0009 0.3312 0.052 Uiso 1 1 calc R . .
C27 C 0.2167(3) 1.0300(3) 0.2551(2) 0.0411(13) Uani 1 1 d . . .
C28 C 0.2567(3) 1.0066(3) 0.2070(2) 0.0420(13) Uani 1 1 d . . .
H28A H 0.2788 1.0372 0.1776 0.050 Uiso 1 1 calc R . .
C29 C 0.2644(3) 0.9393(3) 0.2019(2) 0.0378(12) Uani 1 1 d . . .
H29A H 0.2908 0.9241 0.1685 0.045 Uiso 1 1 calc R . .
C30 C 0.1704(4) 1.1248(4) 0.3039(3) 0.0646(19) Uani 1 1 d . . .
H30A H 0.1720 1.1733 0.2997 0.097 Uiso 1 1 calc R . .
H30B H 0.1913 1.0921 0.3376 0.097 Uiso 1 1 calc R . .
H30C H 0.1185 1.1277 0.3074 0.097 Uiso 1 1 calc R . .
C31 C 0.2484(3) 0.5582(3) 0.3190(2) 0.0334(11) Uani 1 1 d . . .
C32 C 0.2411(3) 0.5168(3) 0.2881(2) 0.0444(14) Uani 1 1 d . . .
H32A H 0.2073 0.5391 0.2616 0.053 Uiso 1 1 calc R . .
C33 C 0.2816(4) 0.4440(3) 0.2950(2) 0.0495(15) Uani 1 1 d . . .
H33A H 0.2761 0.4169 0.2729 0.059 Uiso 1 1 calc R . .
C34 C 0.3301(3) 0.4102(3) 0.3338(2) 0.0458(14) Uani 1 1 d . . .
C35 C 0.3378(3) 0.4503(3) 0.3659(2) 0.0422(13) Uani 1 1 d . . .
H35A H 0.3707 0.4274 0.3931 0.051 Uiso 1 1 calc R . .
C36 C 0.2976(3) 0.5234(3) 0.3582(2) 0.0387(12) Uani 1 1 d . . .
H36A H 0.3034 0.5506 0.3800 0.046 Uiso 1 1 calc R . .
C37 C 0.4229(4) 0.3018(3) 0.3734(3) 0.0594(17) Uani 1 1 d . . .
H37A H 0.4460 0.2506 0.3719 0.089 Uiso 1 1 calc R . .
H37B H 0.3993 0.3051 0.4118 0.089 Uiso 1 1 calc R . .
H37C H 0.4612 0.3250 0.3617 0.089 Uiso 1 1 calc R . .
C38 C 0.1803(3) 0.6673(3) 0.3491(2) 0.0342(12) Uani 1 1 d . A .
H38A H 0.1824 0.6395 0.3866 0.041 Uiso 1 1 calc R . .
C39 C 0.1192(3) 0.7781(3) 0.3822(2) 0.036(2) Uani 0.728(5) 1 d PG A 1
C40 C 0.0500(3) 0.8328(4) 0.3824(3) 0.085(4) Uani 0.728(5) 1 d PG A 1
H40A H 0.0200 0.8426 0.3549 0.102 Uiso 0.728(5) 1 calc PR A 1
C41 C 0.0248(3) 0.8731(4) 0.4227(3) 0.116(5) Uani 0.728(5) 1 d PG A 1
H41A H -0.0225 0.9105 0.4228 0.139 Uiso 0.728(5) 1 calc PR A 1
C42 C 0.0687(4) 0.8588(4) 0.4629(3) 0.082(4) Uani 0.728(5) 1 d PG A 1
C43 C 0.1379(3) 0.8041(3) 0.4628(2) 0.053(2) Uani 0.728(5) 1 d PG A 1
H43A H 0.1679 0.7943 0.4903 0.063 Uiso 0.728(5) 1 calc PR A 1
C44 C 0.1631(3) 0.7637(3) 0.4224(3) 0.0385(19) Uani 0.728(5) 1 d PG A 1
H44A H 0.2104 0.7264 0.4223 0.046 Uiso 0.728(5) 1 calc PR A 1
O6 O 0.0504(5) 0.8938(6) 0.5050(4) 0.132(4) Uani 0.728(5) 1 d P A 1
C45 C -0.0250(10) 0.9372(13) 0.5155(9) 0.261(17) Uani 0.728(5) 1 d P A 1
H45A H -0.0317 0.9598 0.5461 0.392 Uiso 0.728(5) 1 calc PR A 1
H45B H -0.0567 0.9069 0.5260 0.392 Uiso 0.728(5) 1 calc PR A 1
H45C H -0.0391 0.9751 0.4818 0.392 Uiso 0.728(5) 1 calc PR A 1
C39B C 0.1092(10) 0.7605(10) 0.3900(7) 0.036(2) Uani 0.272(5) 1 d PG A 2
C40B C 0.0377(9) 0.7574(11) 0.4104(8) 0.085(4) Uani 0.272(5) 1 d PG A 2
H40B H 0.0159 0.7382 0.3918 0.102 Uiso 0.272(5) 1 calc PR A 2
C41B C -0.0020(7) 0.7823(12) 0.4580(8) 0.116(5) Uani 0.272(5) 1 d PG A 2
H41B H -0.0509 0.7801 0.4719 0.139 Uiso 0.272(5) 1 calc PR A 2
C42B C 0.0298(9) 0.8103(12) 0.4851(7) 0.082(4) Uani 0.272(5) 1 d PG A 2
C43B C 0.1013(10) 0.8134(11) 0.4647(8) 0.053(2) Uani 0.272(5) 1 d PG A 2
H43B H 0.1231 0.8325 0.4833 0.063 Uiso 0.272(5) 1 calc PR A 2
C44B C 0.1410(8) 0.7885(10) 0.4172(8) 0.0385(19) Uani 0.272(5) 1 d PG A 2
H44B H 0.1899 0.7906 0.4032 0.046 Uiso 0.272(5) 1 calc PR A 2
O6B O -0.0059(16) 0.8305(16) 0.5335(11) 0.132(4) Uani 0.272(5) 1 d P A 2
C45B C -0.073(3) 0.814(4) 0.558(3) 0.261(17) Uani 0.272(5) 1 d P A 2
H45D H -0.0954 0.8344 0.5915 0.392 Uiso 0.272(5) 1 calc PR A 2
H45E H -0.0618 0.7616 0.5692 0.392 Uiso 0.272(5) 1 calc PR A 2
H45F H -0.1083 0.8360 0.5312 0.392 Uiso 0.272(5) 1 calc PR A 2
C461 C -0.1307(3) 0.6711(3) 0.1035(2) 0.0315(11) Uani 1 1 d . . .
C471 C -0.0594(3) 0.6224(3) 0.0968(2) 0.0412(13) Uani 1 1 d . . .
H47A H -0.0302 0.6044 0.1261 0.049 Uiso 1 1 calc R . .
C481 C -0.0303(3) 0.5994(3) 0.0473(2) 0.0485(15) Uani 1 1 d . . .
H48A H 0.0189 0.5657 0.0429 0.058 Uiso 1 1 calc R . .
C491 C -0.0722(4) 0.6252(4) 0.0045(2) 0.0503(15) Uani 1 1 d . . .
C50 C -0.1438(3) 0.6739(3) 0.0113(2) 0.0446(14) Uani 1 1 d . . .
H50A H -0.1729 0.6917 -0.0181 0.053 Uiso 1 1 calc R . .
C51 C -0.1733(3) 0.6967(3) 0.0597(2) 0.0387(12) Uani 1 1 d . . .
H51A H -0.2227 0.7300 0.0639 0.046 Uiso 1 1 calc R . .
C52 C 0.0271(4) 0.5791(4) -0.0631(3) 0.078(2) Uani 1 1 d . . .
H52A H 0.0365 0.5685 -0.0999 0.116 Uiso 1 1 calc R . .
H52B H 0.0486 0.5343 -0.0358 0.116 Uiso 1 1 calc R . .
H52C H 0.0503 0.6147 -0.0655 0.116 Uiso 1 1 calc R . .
C53 C -0.1974(3) 0.7669(3) 0.1489(2) 0.0314(11) Uani 1 1 d . . .
H53A H -0.2024 0.7980 0.1126 0.038 Uiso 1 1 calc R . .
C54 C -0.2603(3) 0.8719(3) 0.1835(2) 0.0324(11) Uani 1 1 d . . .
C55 C -0.3301(3) 0.9048(3) 0.2104(2) 0.0460(14) Uani 1 1 d . . .
H55A H -0.3569 0.8757 0.2366 0.055 Uiso 1 1 calc R . .
C56 C -0.3619(3) 0.9806(3) 0.1996(3) 0.0510(15) Uani 1 1 d . . .
H56A H -0.4099 1.0025 0.2184 0.061 Uiso 1 1 calc R . .
C57 C -0.3237(3) 1.0229(3) 0.1617(3) 0.0450(14) Uani 1 1 d . . .
C58 C -0.2528(3) 0.9903(3) 0.1344(2) 0.0431(13) Uani 1 1 d . . .
H58A H -0.2264 1.0195 0.1077 0.052 Uiso 1 1 calc R . .
C59 C -0.2213(3) 0.9157(3) 0.1460(2) 0.0401(13) Uani 1 1 d . . .
H59A H -0.1724 0.8939 0.1284 0.048 Uiso 1 1 calc R . .
C60 C -0.4238(4) 1.1333(4) 0.1712(3) 0.070(2) Uani 1 1 d . . .
H60A H -0.4355 1.1859 0.1576 0.105 Uiso 1 1 calc R . .
H60B H -0.4274 1.1202 0.2121 0.105 Uiso 1 1 calc R . .
H60C H -0.4592 1.1184 0.1604 0.105 Uiso 1 1 calc R . .
C61 C -0.2283(3) 0.5295(3) 0.2431(2) 0.0305(11) Uani 1 1 d . . .
C62 C -0.1970(3) 0.5118(3) 0.1917(2) 0.0406(13) Uani 1 1 d . . .
H62A H -0.1824 0.5463 0.1608 0.049 Uiso 1 1 calc R . .
C63 C -0.1873(3) 0.4438(3) 0.1854(3) 0.0483(15) Uani 1 1 d . . .
H63A H -0.1657 0.4316 0.1503 0.058 Uiso 1 1 calc R . .
C64 C -0.2089(3) 0.3939(3) 0.2299(3) 0.0505(15) Uani 1 1 d . . .
C65 C -0.2393(3) 0.4108(3) 0.2816(3) 0.0509(15) Uani 1 1 d . . .
H65A H -0.2537 0.3761 0.3124 0.061 Uiso 1 1 calc R . .
C66 C -0.2484(3) 0.4780(3) 0.2882(2) 0.0412(13) Uani 1 1 d . . .
H66A H -0.2686 0.4892 0.3237 0.049 Uiso 1 1 calc R . .
C67 C -0.1669(4) 0.3027(4) 0.1792(4) 0.084(3) Uani 1 1 d . . .
H67A H -0.1665 0.2535 0.1835 0.126 Uiso 1 1 calc R . .
H67B H -0.1154 0.3027 0.1717 0.126 Uiso 1 1 calc R . .
H67C H -0.1931 0.3357 0.1479 0.126 Uiso 1 1 calc R . .
C68 C -0.3006(3) 0.6374(3) 0.2744(2) 0.0331(11) Uani 1 1 d . . .
H68A H -0.3433 0.6230 0.2820 0.040 Uiso 1 1 calc R . .
C69 C -0.3764(3) 0.7438(3) 0.3073(2) 0.0332(11) Uani 1 1 d . . .
C70 C -0.4328(3) 0.7745(3) 0.2756(2) 0.0456(14) Uani 1 1 d . . .
H70A H -0.4255 0.7613 0.2414 0.055 Uiso 1 1 calc R . .
C71 C -0.5004(3) 0.8244(3) 0.2919(2) 0.0445(14) Uani 1 1 d . . .
H71A H -0.5390 0.8445 0.2694 0.053 Uiso 1 1 calc R . .
C72 C -0.5106(3) 0.8443(4) 0.3406(3) 0.0621(19) Uani 1 1 d . . .
C73 C -0.4547(5) 0.8129(6) 0.3728(4) 0.107(4) Uani 1 1 d . . .
H73A H -0.4621 0.8260 0.4071 0.129 Uiso 1 1 calc R . .
C74 C -0.3879(4) 0.7628(5) 0.3570(3) 0.078(3) Uani 1 1 d . . .
H74A H -0.3500 0.7414 0.3802 0.093 Uiso 1 1 calc R . .
C75 C -0.6315(4) 0.9319(4) 0.3266(4) 0.088(3) Uani 1 1 d . . .
H75A H -0.6732 0.9654 0.3461 0.132 Uiso 1 1 calc R . .
H75B H -0.6489 0.8971 0.3193 0.132 Uiso 1 1 calc R . .
H75C H -0.6123 0.9595 0.2910 0.132 Uiso 1 1 calc R . .
C76 C -0.0444(3) 0.4985(3) 0.3146(2) 0.0333(11) Uani 1 1 d . . .
C77 C 0.0178(3) 0.4875(3) 0.3370(3) 0.0490(15) Uani 1 1 d . . .
H77A H 0.0201 0.5253 0.3501 0.059 Uiso 1 1 calc R . .
C78 C 0.0766(4) 0.4225(4) 0.3407(3) 0.0586(17) Uani 1 1 d . . .
H78A H 0.1182 0.4151 0.3573 0.070 Uiso 1 1 calc R . .
C79 C 0.0747(3) 0.3684(3) 0.3202(3) 0.0518(16) Uani 1 1 d . . .
C80 C 0.0143(3) 0.3797(3) 0.2956(3) 0.0517(15) Uani 1 1 d . . .
H80A H 0.0135 0.3430 0.2805 0.062 Uiso 1 1 calc R . .
C81 C -0.0449(3) 0.4442(3) 0.2930(2) 0.0423(13) Uani 1 1 d . . .
H81A H -0.0863 0.4514 0.2764 0.051 Uiso 1 1 calc R . .
C82 C 0.1907(5) 0.2871(5) 0.3494(5) 0.112(4) Uani 1 1 d . . .
H82A H 0.2263 0.2385 0.3475 0.168 Uiso 1 1 calc R . .
H82B H 0.1723 0.2891 0.3887 0.168 Uiso 1 1 calc R . .
H82C H 0.2156 0.3232 0.3312 0.168 Uiso 1 1 calc R . .
C83 C -0.1286(3) 0.5947(3) 0.3556(2) 0.0352(12) Uani 1 1 d . . .
H83A H -0.1098 0.5678 0.3897 0.042 Uiso 1 1 calc R . .
C84 C -0.2028(3) 0.6870(3) 0.4020(2) 0.0351(12) Uani 1 1 d . . .
C85 C -0.2224(3) 0.6434(3) 0.4531(2) 0.0427(13) Uani 1 1 d . . .
H85A H -0.2172 0.5947 0.4555 0.051 Uiso 1 1 calc R . .
C86 C -0.2497(3) 0.6712(3) 0.5006(2) 0.0497(15) Uani 1 1 d . . .
H86A H -0.2625 0.6411 0.5354 0.060 Uiso 1 1 calc R . .
C87 C -0.2582(3) 0.7428(4) 0.4974(2) 0.0479(15) Uani 1 1 d . . .
C88 C -0.2398(4) 0.7860(4) 0.4472(3) 0.0549(16) Uani 1 1 d . . .
H88A H -0.2460 0.8351 0.4447 0.066 Uiso 1 1 calc R . .
C89 C -0.2116(4) 0.7576(3) 0.3996(2) 0.0504(15) Uani 1 1 d . . .
H89A H -0.1982 0.7877 0.3649 0.060 Uiso 1 1 calc R . .
C90 C -0.2981(5) 0.8381(4) 0.5438(3) 0.078(2) Uani 1 1 d . . .
H90A H -0.3186 0.8479 0.5810 0.117 Uiso 1 1 calc R . .
H90B H -0.3331 0.8702 0.5176 0.117 Uiso 1 1 calc R . .
H90C H -0.2503 0.8469 0.5309 0.117 Uiso 1 1 calc R . .
C46 C 0.0519(3) 0.6914(3) 0.2327(2) 0.0317(11) Uani 1 1 d . . .
C47 C 0.0084(3) 0.7557(3) 0.2555(2) 0.0315(11) Uani 1 1 d . . .
C48 C -0.0607(3) 0.7443(3) 0.2551(2) 0.0310(11) Uani 1 1 d . . .
C49 C -0.0170(3) 0.6812(3) 0.2313(2) 0.0313(11) Uani 1 1 d . . .
B1 B 0.6467(3) 0.7913(3) 0.9219(2) 0.0330(13) Uani 1 1 d . . .
C101 C 0.5693(3) 0.8590(3) 0.9322(2) 0.0329(11) Uani 1 1 d . . .
C102 C 0.5033(3) 0.8450(3) 0.9588(2) 0.0373(12) Uani 1 1 d . . .
H10B H 0.5053 0.7959 0.9737 0.045 Uiso 1 1 calc R . .
C103 C 0.4348(3) 0.8997(3) 0.9644(2) 0.0392(12) Uani 1 1 d . . .
C104 C 0.4301(3) 0.9719(3) 0.9427(2) 0.0422(13) Uani 1 1 d . . .
H10C H 0.3837 1.0099 0.9462 0.051 Uiso 1 1 calc R . .
C105 C 0.4936(3) 0.9871(3) 0.9162(2) 0.0391(13) Uani 1 1 d . B .
C106 C 0.5622(3) 0.9323(3) 0.9112(2) 0.0368(12) Uani 1 1 d . . .
H10D H 0.6053 0.9449 0.8929 0.044 Uiso 1 1 calc R . .
C107 C 0.3674(3) 0.8806(3) 0.9961(3) 0.0522(16) Uani 1 1 d . . .
C108 C 0.4907(4) 1.0646(3) 0.8930(3) 0.0535(16) Uani 1 1 d . . .
C109 C 0.6344(3) 0.7685(3) 0.8692(2) 0.0334(11) Uani 1 1 d . . .
C110 C 0.6141(3) 0.7084(3) 0.8745(2) 0.0379(12) Uani 1 1 d . . .
H11B H 0.6114 0.6758 0.9102 0.046 Uiso 1 1 calc R . .
C111 C 0.5976(3) 0.6942(3) 0.8299(2) 0.0407(13) Uani 1 1 d . C .
C112 C 0.5984(3) 0.7408(3) 0.7779(2) 0.0435(14) Uani 1 1 d . . .
H11C H 0.5872 0.7310 0.7474 0.052 Uiso 1 1 calc R . .
C113 C 0.6159(3) 0.8024(3) 0.7711(2) 0.0377(12) Uani 1 1 d . . .
C114 C 0.6348(3) 0.8151(3) 0.8156(2) 0.0368(12) Uani 1 1 d . . .
H11D H 0.6484 0.8569 0.8094 0.044 Uiso 1 1 calc R . .
C115 C 0.5794(5) 0.6267(4) 0.8398(3) 0.0597(18) Uani 1 1 d . . .
C116 C 0.6103(4) 0.8585(4) 0.7170(2) 0.0499(15) Uani 1 1 d . . .
C117 C 0.7218(3) 0.8133(3) 0.9093(2) 0.0340(11) Uani 1 1 d . . .
C118 C 0.7836(3) 0.7891(3) 0.8704(2) 0.0385(12) Uani 1 1 d . . .
H11E H 0.7806 0.7628 0.8465 0.046 Uiso 1 1 calc R . .
C119 C 0.8498(3) 0.8022(3) 0.8654(2) 0.0429(13) Uani 1 1 d . . .
C120 C 0.8564(3) 0.8402(3) 0.8991(2) 0.0449(14) Uani 1 1 d . . .
H12A H 0.9015 0.8491 0.8957 0.054 Uiso 1 1 calc R . .
C121 C 0.7959(3) 0.8650(3) 0.9379(2) 0.0408(13) Uani 1 1 d . . .
C122 C 0.7301(3) 0.8522(3) 0.9428(2) 0.0360(12) Uani 1 1 d . . .
H12B H 0.6892 0.8703 0.9697 0.043 Uiso 1 1 calc R . .
C123 C 0.9167(4) 0.7745(4) 0.8246(3) 0.0625(18) Uani 1 1 d . . .
C124 C 0.8022(4) 0.9075(4) 0.9741(3) 0.0592(18) Uani 1 1 d . . .
C125 C 0.6576(3) 0.7246(3) 0.9785(2) 0.0339(11) Uani 1 1 d . . .
C126 C 0.7027(3) 0.6537(3) 0.9758(2) 0.0392(13) Uani 1 1 d . . .
H12C H 0.7263 0.6440 0.9402 0.047 Uiso 1 1 calc R . .
C127 C 0.7145(3) 0.5966(3) 1.0233(2) 0.0440(14) Uani 1 1 d . D .
C128 C 0.6835(4) 0.6088(3) 1.0758(2) 0.0480(15) Uani 1 1 d . . .
H12D H 0.6914 0.5701 1.1083 0.058 Uiso 1 1 calc R . .
C129 C 0.6405(3) 0.6789(3) 1.0799(2) 0.0403(13) Uani 1 1 d . . .
C130 C 0.6272(3) 0.7357(3) 1.0322(2) 0.0365(12) Uani 1 1 d . . .
H13B H 0.5966 0.7831 1.0365 0.044 Uiso 1 1 calc R . .
C131 C 0.7627(4) 0.5226(4) 1.0159(3) 0.065(2) Uani 1 1 d . . .
C132 C 0.6110(4) 0.6960(3) 1.1365(2) 0.0497(15) Uani 1 1 d . . .
F1 F 0.3726(2) 0.8143(2) 0.9957(2) 0.0831(14) Uani 1 1 d . . .
F2 F 0.3567(2) 0.8806(3) 1.05039(16) 0.0775(12) Uani 1 1 d . . .
F3 F 0.30433(19) 0.9259(2) 0.97666(16) 0.0650(10) Uani 1 1 d . . .
F4 F 0.5473(12) 1.0770(8) 0.8982(16) 0.098(11) Uani 0.47(4) 1 d P B 1
F5 F 0.489(2) 1.0837(11) 0.8410(8) 0.110(12) Uani 0.47(4) 1 d P B 1
F6 F 0.4281(17) 1.1103(10) 0.9146(14) 0.120(15) Uani 0.47(4) 1 d P B 1
F4B F 0.503(2) 1.0921(9) 0.9278(9) 0.115(12) Uani 0.53(4) 1 d P B 2
F5B F 0.536(2) 1.0768(7) 0.8465(11) 0.129(14) Uani 0.53(4) 1 d P B 2
F6B F 0.4265(11) 1.1084(8) 0.8796(15) 0.101(10) Uani 0.53(4) 1 d P B 2
F7 F 0.546(3) 0.6268(19) 0.8006(14) 0.111(10) Uani 0.54(9) 1 d P C 1
F8 F 0.541(2) 0.611(2) 0.8840(11) 0.086(7) Uani 0.54(9) 1 d P C 1
F9 F 0.6434(13) 0.5687(12) 0.8402(13) 0.086(6) Uani 0.54(9) 1 d P C 1
F7B F 0.564(3) 0.619(2) 0.7954(9) 0.079(8) Uani 0.46(9) 1 d P C 2
F8B F 0.515(4) 0.628(3) 0.8849(18) 0.114(12) Uani 0.46(9) 1 d P C 2
F9B F 0.628(3) 0.5679(15) 0.859(3) 0.128(14) Uani 0.46(9) 1 d P C 2
F10 F 0.6733(3) 0.8696(3) 0.69334(18) 0.0928(15) Uani 1 1 d . . .
F11 F 0.5879(4) 0.8423(3) 0.67932(17) 0.112(2) Uani 1 1 d . . .
F12 F 0.5626(3) 0.9229(2) 0.72286(17) 0.0995(17) Uani 1 1 d . . .
F13 F 0.9768(2) 0.7325(3) 0.8490(2) 0.113(2) Uani 1 1 d . . .
F14 F 0.9057(2) 0.7390(3) 0.7937(2) 0.0942(16) Uani 1 1 d . . .
F15 F 0.9377(2) 0.8277(3) 0.78757(18) 0.0783(12) Uani 1 1 d . . .
F16 F 0.8658(3) 0.8787(4) 0.9941(3) 0.132(2) Uani 1 1 d . . .
F17 F 0.7966(4) 0.9737(3) 0.9481(2) 0.133(3) Uani 1 1 d . . .
F18 F 0.7518(2) 0.9098(3) 1.02008(17) 0.0796(12) Uani 1 1 d . . .
F19 F 0.7597(13) 0.503(3) 0.9770(11) 0.087(4) Uani 0.443(11) 1 d PD D 1
F20 F 0.8277(8) 0.5062(8) 1.0263(8) 0.098(3) Uani 0.443(11) 1 d PD D 1
F21 F 0.7356(12) 0.4736(16) 1.0635(12) 0.096(5) Uani 0.443(11) 1 d PD D 1
F19B F 0.7376(10) 0.506(2) 0.9757(8) 0.087(4) Uani 0.557(11) 1 d PD D 2
F20B F 0.8354(6) 0.5208(6) 0.9870(6) 0.098(3) Uani 0.557(11) 1 d PD D 2
F21B F 0.7716(9) 0.4688(12) 1.0573(9) 0.096(5) Uani 0.557(11) 1 d PD D 2
F22 F 0.5429(2) 0.7453(2) 1.13941(14) 0.0647(10) Uani 1 1 d . . .
F23 F 0.6535(2) 0.7246(2) 1.15014(15) 0.0708(11) Uani 1 1 d . . .
F24 F 0.6089(3) 0.6384(2) 1.17738(15) 0.0902(15) Uani 1 1 d . . .
B2 B 0.6505(4) 0.2784(3) 0.4453(3) 0.0397(14) Uani 1 1 d . . .
C201 C 0.6498(4) 0.1950(3) 0.4671(2) 0.0464(15) Uani 1 1 d . . .
C202 C 0.7067(4) 0.1345(3) 0.4894(3) 0.0594(18) Uani 1 1 d . . .
H20B H 0.7534 0.1386 0.4889 0.071 Uiso 1 1 calc R . .
C203 C 0.6954(5) 0.0666(4) 0.5128(3) 0.069(2) Uani 1 1 d . . .
C204 C 0.6289(5) 0.0586(4) 0.5138(3) 0.076(2) Uani 1 1 d . . .
H20C H 0.6222 0.0126 0.5291 0.091 Uiso 1 1 calc R . .
C205 C 0.5722(5) 0.1180(4) 0.4921(3) 0.0629(19) Uani 1 1 d . . .
C206 C 0.5829(4) 0.1829(3) 0.4695(2) 0.0500(15) Uani 1 1 d . . .
H20D H 0.5427 0.2228 0.4544 0.060 Uiso 1 1 calc R . .
C207 C 0.7593(7) 0.0038(5) 0.5352(4) 0.096(3) Uani 1 1 d . . .
C208 C 0.4983(5) 0.1115(4) 0.4926(3) 0.069(2) Uani 1 1 d . . .
C209 C 0.6206(3) 0.3156(3) 0.3852(2) 0.0395(13) Uani 1 1 d . . .
C210 C 0.5926(3) 0.3907(3) 0.3648(2) 0.0438(13) Uani 1 1 d . . .
H21B H 0.5851 0.4212 0.3887 0.053 Uiso 1 1 calc R . .
C211 C 0.5752(3) 0.4226(3) 0.3109(2) 0.0477(14) Uani 1 1 d . . .
C212 C 0.5850(3) 0.3800(4) 0.2751(2) 0.0508(15) Uani 1 1 d . . .
H21C H 0.5722 0.4017 0.2384 0.061 Uiso 1 1 calc R . .
C213 C 0.6136(3) 0.3057(4) 0.2932(2) 0.0496(15) Uani 1 1 d . . .
C214 C 0.6306(3) 0.2737(3) 0.3473(2) 0.0451(14) Uani 1 1 d . . .
H21D H 0.6495 0.2222 0.3590 0.054 Uiso 1 1 calc R . .
C215 C 0.5447(4) 0.5029(4) 0.2924(3) 0.0610(18) Uani 1 1 d . . .
C216 C 0.6252(5) 0.2568(4) 0.2564(3) 0.071(2) Uani 1 1 d . . .
C217 C 0.7341(3) 0.2855(3) 0.4324(2) 0.0432(13) Uani 1 1 d . . .
C218 C 0.7942(4) 0.2430(4) 0.4004(3) 0.0567(17) Uani 1 1 d . . .
H21E H 0.7872 0.2063 0.3890 0.068 Uiso 1 1 calc R . .
C219 C 0.8626(4) 0.2525(4) 0.3850(3) 0.067(2) Uani 1 1 d . E .
C220 C 0.8754(4) 0.3054(5) 0.4006(3) 0.069(2) Uani 1 1 d . . .
H22D H 0.9226 0.3121 0.3899 0.082 Uiso 1 1 calc R . .
C221 C 0.8170(3) 0.3486(4) 0.4323(2) 0.0530(16) Uani 1 1 d . . .
C222 C 0.7478(3) 0.3385(3) 0.4471(2) 0.0436(14) Uani 1 1 d . . .
H22E H 0.7086 0.3692 0.4681 0.052 Uiso 1 1 calc R . .
C223 C 0.9231(6) 0.2073(7) 0.3493(5) 0.110(4) Uani 1 1 d . . .
C224 C 0.8280(4) 0.4064(5) 0.4485(3) 0.070(2) Uani 1 1 d . . .
C225 C 0.5980(3) 0.3157(3) 0.4966(2) 0.0362(12) Uani 1 1 d . . .
C226 C 0.6255(3) 0.2958(3) 0.5473(2) 0.0370(12) Uani 1 1 d . . .
H22F H 0.6757 0.2649 0.5495 0.044 Uiso 1 1 calc R . .
C227 C 0.5819(3) 0.3198(3) 0.5946(2) 0.0385(12) Uani 1 1 d . . .
C228 C 0.5086(3) 0.3654(3) 0.5929(2) 0.0465(14) Uani 1 1 d . . .
H22G H 0.4787 0.3822 0.6249 0.056 Uiso 1 1 calc R . .
C229 C 0.4804(3) 0.3857(3) 0.5434(2) 0.0452(14) Uani 1 1 d . F .
C230 C 0.5235(3) 0.3610(3) 0.4965(2) 0.0410(13) Uani 1 1 d . . .
H23B H 0.5018 0.3753 0.4634 0.049 Uiso 1 1 calc R . .
C231 C 0.6162(3) 0.2984(3) 0.6459(2) 0.0446(14) Uani 1 1 d . . .
C232 C 0.4013(4) 0.4356(4) 0.5401(3) 0.0620(18) Uani 1 1 d . . .
F25 F 0.8032(4) -0.0311(3) 0.4969(3) 0.157(3) Uani 1 1 d . . .
F26 F 0.7371(4) -0.0462(3) 0.5763(2) 0.123(2) Uani 1 1 d . . .
F27 F 0.8047(3) 0.0216(3) 0.5566(3) 0.1162(19) Uani 1 1 d . . .
F28 F 0.4849(3) 0.0563(3) 0.5312(2) 0.1169(19) Uani 1 1 d . . .
F29 F 0.4936(3) 0.1039(3) 0.4429(2) 0.1095(18) Uani 1 1 d . . .
F30 F 0.4399(3) 0.1702(3) 0.5013(2) 0.0943(14) Uani 1 1 d . . .
F31 F 0.4724(2) 0.5291(2) 0.3086(3) 0.112(2) Uani 1 1 d . . .
F32 F 0.5553(4) 0.5266(3) 0.23680(19) 0.1068(19) Uani 1 1 d . . .
F33 F 0.5766(2) 0.53650(19) 0.31145(16) 0.0605(9) Uani 1 1 d . . .
F34 F 0.6234(5) 0.2897(3) 0.20361(19) 0.158(3) Uani 1 1 d . . .
F35 F 0.6893(3) 0.2036(3) 0.2581(2) 0.121(2) Uani 1 1 d . . .
F36 F 0.5743(4) 0.2251(4) 0.2701(3) 0.125(2) Uani 1 1 d . . .
F37 F 0.9260(10) 0.1494(10) 0.3556(7) 0.165(7) Uani 0.610(7) 1 d PD E 1
F38 F 0.9329(5) 0.2445(5) 0.2980(3) 0.109(3) Uani 0.610(7) 1 d PD E 1
F39 F 0.9940(6) 0.2009(8) 0.3643(5) 0.155(5) Uani 0.610(7) 1 d PD E 1
F37B F 0.9391(16) 0.1279(17) 0.3793(13) 0.165(7) Uani 0.390(7) 1 d PD E 2
F38B F 0.8965(7) 0.1889(10) 0.3064(6) 0.109(3) Uani 0.390(7) 1 d PD E 2
F39B F 0.9776(10) 0.2103(15) 0.3295(10) 0.155(5) Uani 0.390(7) 1 d PD E 2
F40 F 0.7995(3) 0.4722(3) 0.4166(2) 0.0922(14) Uani 1 1 d . . .
F41 F 0.7968(3) 0.4115(3) 0.50044(19) 0.1050(18) Uani 1 1 d . . .
F42 F 0.8999(3) 0.3992(3) 0.4438(3) 0.120(2) Uani 1 1 d . . .
F43 F 0.6587(2) 0.2287(2) 0.65772(15) 0.0662(11) Uani 1 1 d . . .
F44 F 0.5664(2) 0.3091(2) 0.69191(14) 0.0644(10) Uani 1 1 d . . .
F45 F 0.6616(2) 0.3356(2) 0.64162(15) 0.0644(10) Uani 1 1 d . . .
F46 F 0.3968(16) 0.488(3) 0.4920(13) 0.115(14) Uani 0.32(4) 1 d P F 1
F47 F 0.3725(14) 0.475(2) 0.5746(18) 0.089(15) Uani 0.32(4) 1 d P F 1
F48 F 0.357(2) 0.412(2) 0.529(3) 0.12(2) Uani 0.32(4) 1 d P F 1
F46B F 0.3967(7) 0.5016(6) 0.5259(16) 0.142(11) Uani 0.68(4) 1 d P F 2
F47B F 0.3563(5) 0.4232(15) 0.5900(3) 0.109(7) Uani 0.68(4) 1 d P F 2
F48B F 0.3700(10) 0.4231(13) 0.5070(8) 0.108(7) Uani 0.68(4) 1 d P F 2
C1S C 0.0750(7) 0.7194(6) 0.0289(5) 0.128(4) Uani 1 1 d . . .
H1SA H 0.1277 0.7015 0.0348 0.154 Uiso 1 1 calc R . .
H1SB H 0.0603 0.6770 0.0325 0.154 Uiso 1 1 calc R . .
Cl1 Cl 0.01260(15) 0.77219(14) 0.08408(10) 0.0978(7) Uani 1 1 d . . .
Cl2 Cl 0.0660(2) 0.7735(2) -0.03456(13) 0.1584(14) Uani 1 1 d . . .
C2S C 0.8794(8) 0.5542(6) 0.8311(9) 0.112(6) Uiso 0.518(4) 1 d PD G 1
H2SA H 0.8892 0.5599 0.8656 0.134 Uiso 0.518(4) 1 calc PR G 1
H2SB H 0.9229 0.5565 0.8018 0.134 Uiso 0.518(4) 1 calc PR G 1
Cl3 Cl 0.7996(4) 0.6244(4) 0.8095(3) 0.119(3) Uiso 0.518(4) 1 d PD G 1
Cl4 Cl 0.8676(5) 0.4698(4) 0.8441(5) 0.135(3) Uiso 0.518(4) 1 d PD G 1
C2SB C 0.9357(10) 0.512(4) 0.836(4) 0.36(6) Uiso 0.291(5) 1 d PD H 2
H2SC H 0.9641 0.4689 0.8620 0.430 Uiso 0.291(5) 1 calc PR H 2
H2SD H 0.9714 0.5275 0.8038 0.430 Uiso 0.291(5) 1 calc PR H 2
Cl3B Cl 0.8832(5) 0.5834(4) 0.8700(3) 0.094(3) Uiso 0.291(5) 1 d PD H 2
Cl4B Cl 0.8705(7) 0.4913(7) 0.8120(6) 0.133(4) Uiso 0.291(5) 1 d PD H 2
C2SC C 0.7935(15) 0.5281(8) 0.8279(13) 0.059(9) Uiso 0.191(6) 1 d PD I 3
H2SE H 0.8013 0.5217 0.7895 0.071 Uiso 0.191(6) 1 calc PR I 3
H2SF H 0.7440 0.5247 0.8468 0.071 Uiso 0.191(6) 1 calc PR I 3
Cl3C Cl 0.7962(8) 0.6134(6) 0.8250(7) 0.077(4) Uiso 0.191(6) 1 d PD I 3
Cl4C Cl 0.8648(6) 0.4585(5) 0.8656(5) 0.058(3) Uiso 0.191(6) 1 d PD I 3
Cl5 Cl 0.08284(19) 0.96621(19) -0.00422(14) 0.1339(10) Uiso 1 1 d D . .
C3S C 0.0081(8) 1.0400(8) 0.0084(9) 0.106(6) Uiso 0.50 1 d PD . .
H3S1 H 0.0204 1.0327 0.0457 0.128 Uiso 0.50 1 calc PR . .
H3S2 H 0.0292 1.0730 -0.0227 0.128 Uiso 0.50 1 calc PR . .
C4S C -0.025(3) 0.6638(18) 0.4566(11) 0.32(3) Uiso 0.459(6) 1 d PD J 3
H4SA H -0.0559 0.6886 0.4261 0.390 Uiso 0.459(6) 1 calc PR J 3
H4SB H 0.0278 0.6557 0.4399 0.390 Uiso 0.459(6) 1 calc PR J 3
Cl8 Cl -0.0512(9) 0.7205(8) 0.5048(7) 0.285(8) Uiso 0.459(6) 1 d PD J 3
Cl7 Cl -0.0379(18) 0.5789(11) 0.4909(15) 0.480(17) Uiso 0.459(6) 1 d PD J 3
C4SB C 0.014(2) 0.582(2) 0.4574(15) 0.47(5) Uiso 0.541(6) 1 d PD J 4
H4SC H 0.0111 0.5990 0.4906 0.567 Uiso 0.541(6) 1 calc PR J 4
H4SD H -0.0254 0.5598 0.4653 0.567 Uiso 0.541(6) 1 calc PR J 4
Cl8B Cl -0.0019(3) 0.6571(3) 0.3983(2) 0.110(2) Uiso 0.541(6) 1 d PD J 4
Cl7B Cl 0.1030(5) 0.5166(5) 0.4441(4) 0.187(4) Uiso 0.541(6) 1 d PD J 4
C31S C 0.6161(16) 0.9654(16) 0.3492(12) 0.163(11) Uiso 0.50 1 d PD . .
H31A H 0.5622 0.9916 0.3535 0.245 Uiso 0.50 1 calc PR . .
H31B H 0.6274 0.9223 0.3802 0.245 Uiso 0.50 1 calc PR . .
H31C H 0.6322 0.9505 0.3137 0.245 Uiso 0.50 1 calc PR . .
C32S C 0.6544(18) 1.0116(18) 0.3496(15) 0.194(13) Uiso 0.50 1 d PD . .
H32B H 0.6379 1.0218 0.3873 0.233 Uiso 0.50 1 calc PR . .
H32C H 0.6322 1.0579 0.3232 0.233 Uiso 0.50 1 calc PR . .
C33S C 0.7337(19) 1.000(2) 0.3384(17) 0.244(18) Uiso 0.50 1 d PD . .
H33B H 0.7533 0.9715 0.3739 0.292 Uiso 0.50 1 calc PR . .
H33C H 0.7389 1.0481 0.3306 0.292 Uiso 0.50 1 calc PR . .
C34S C 0.7845(16) 0.9649(18) 0.2951(14) 0.185(13) Uiso 0.50 1 d PD . .
H34A H 0.7800 0.9975 0.2573 0.222 Uiso 0.50 1 calc PR . .
H34B H 0.7776 0.9192 0.2960 0.222 Uiso 0.50 1 calc PR . .
C35S C 0.8553(17) 0.9515(17) 0.3134(14) 0.185(13) Uiso 0.50 1 d PD . .
H35B H 0.8581 0.9121 0.3479 0.222 Uiso 0.50 1 calc PR . .
H35C H 0.8951 0.9302 0.2848 0.222 Uiso 0.50 1 calc PR . .
C36S C 0.8787(16) 1.0025(16) 0.3250(12) 0.166(11) Uiso 0.50 1 d PD . .
H36B H 0.9285 0.9782 0.3361 0.249 Uiso 0.50 1 calc PR . .
H36C H 0.8435 1.0228 0.3555 0.249 Uiso 0.50 1 calc PR . .
H36D H 0.8802 1.0417 0.2915 0.249 Uiso 0.50 1 calc PR . .

loop_
_atom_site_aniso_label
_atom_site_aniso_U_11
_atom_site_aniso_U_22
_atom_site_aniso_U_33
_atom_site_aniso_U_23
_atom_site_aniso_U_13
_atom_site_aniso_U_12
Mo1 0.0246(2) 0.0304(2) 0.0304(2) -0.01079(18) -0.00448(17) -0.00852(18)
Mo2 0.0257(2) 0.0317(2) 0.0329(2) -0.01316(19) -0.00504(17) -0.00817(18)
Mo3 0.0243(2) 0.0313(2) 0.0300(2) -0.01191(18) -0.00322(17) -0.00812(18)
Mo4 0.0240(2) 0.0326(2) 0.0296(2) -0.01231(18) -0.00283(17) -0.00775(18)
O01 0.069(3) 0.067(3) 0.040(2) -0.026(2) 0.007(2) -0.012(2)
O02 0.048(2) 0.043(2) 0.089(3) -0.031(2) -0.025(2) 0.003(2)
O03 0.057(3) 0.050(3) 0.061(3) -0.026(2) 0.010(2) -0.008(2)
O04 0.061(3) 0.033(2) 0.063(3) -0.0183(19) -0.001(2) -0.0159(19)
O5 0.072(3) 0.033(2) 0.059(3) -0.0115(19) -0.023(2) -0.004(2)
O7 0.068(3) 0.106(4) 0.061(3) -0.050(3) 0.013(2) -0.033(3)
O8 0.056(3) 0.034(2) 0.088(3) -0.021(2) -0.016(2) -0.001(2)
O9 0.071(3) 0.048(3) 0.115(4) -0.041(3) -0.004(3) -0.022(2)
O10 0.054(3) 0.133(5) 0.133(5) -0.098(5) -0.023(3) 0.030(3)
O11 0.061(3) 0.053(3) 0.117(4) -0.041(3) -0.037(3) 0.013(2)
O12 0.079(3) 0.083(3) 0.040(2) -0.032(2) 0.009(2) -0.036(3)
O1 0.0251(18) 0.0350(19) 0.0397(19) -0.0164(16) -0.0033(14) -0.0102(15)
O2 0.0292(18) 0.037(2) 0.0384(19) -0.0157(16) -0.0041(15) -0.0117(16)
O3 0.0276(18) 0.038(2) 0.0326(18) -0.0148(15) -0.0029(14) -0.0120(15)
O4 0.0258(18) 0.0353(19) 0.0369(19) -0.0150(15) -0.0022(14) -0.0117(15)
N1 0.028(2) 0.035(2) 0.027(2) -0.0100(18) -0.0020(17) -0.0072(18)
N2 0.033(2) 0.031(2) 0.034(2) -0.0106(19) -0.0085(18) -0.0043(19)
N3 0.026(2) 0.030(2) 0.033(2) -0.0092(18) -0.0047(17) -0.0066(17)
N4 0.026(2) 0.031(2) 0.033(2) -0.0077(18) -0.0060(17) -0.0088(18)
N5 0.035(2) 0.033(2) 0.029(2) -0.0065(18) -0.0039(18) -0.0158(19)
N6 0.031(2) 0.040(3) 0.030(2) -0.0134(19) -0.0014(17) -0.013(2)
N7 0.027(2) 0.034(2) 0.024(2) -0.0086(17) -0.0005(16) -0.0106(18)
N8 0.029(2) 0.032(2) 0.031(2) -0.0102(18) -0.0073(17) -0.0082(18)
N9 0.028(2) 0.033(2) 0.032(2) -0.0110(18) -0.0040(17) -0.0121(18)
N10 0.024(2) 0.036(2) 0.031(2) -0.0119(18) -0.0006(17) -0.0085(18)
N11 0.035(2) 0.032(2) 0.034(2) -0.0088(19) -0.0079(18) -0.0086(19)
N12 0.036(2) 0.034(2) 0.029(2) -0.0110(18) -0.0038(18) -0.0121(19)
C1 0.031(3) 0.041(3) 0.032(3) -0.011(2) -0.008(2) -0.011(2)
C2 0.050(3) 0.040(3) 0.031(3) -0.008(2) -0.007(2) -0.010(3)
C3 0.056(4) 0.042(3) 0.044(3) -0.015(3) -0.009(3) -0.010(3)
C4 0.041(3) 0.056(4) 0.038(3) -0.022(3) -0.004(2) -0.009(3)
C5 0.047(3) 0.053(4) 0.032(3) -0.006(3) -0.003(2) -0.016(3)
C6 0.037(3) 0.038(3) 0.041(3) -0.012(2) -0.002(2) -0.006(2)
C7 0.083(5) 0.082(5) 0.044(4) -0.027(4) 0.012(4) -0.015(4)
C8 0.035(3) 0.033(3) 0.034(3) -0.005(2) -0.010(2) -0.008(2)
C9 0.035(3) 0.033(3) 0.034(3) -0.009(2) -0.010(2) -0.007(2)
C10 0.042(3) 0.035(3) 0.070(4) -0.012(3) -0.021(3) -0.012(3)
C11 0.050(4) 0.037(3) 0.080(5) -0.023(3) -0.019(3) -0.010(3)
C12 0.045(3) 0.032(3) 0.052(3) -0.012(3) -0.013(3) -0.004(3)
C13 0.041(3) 0.042(3) 0.081(5) -0.026(3) -0.029(3) 0.002(3)
C14 0.049(4) 0.042(3) 0.078(4) -0.032(3) -0.027(3) -0.001(3)
C15 0.048(4) 0.056(4) 0.113(6) -0.041(4) -0.035(4) 0.013(3)
C16 0.023(2) 0.032(3) 0.043(3) -0.014(2) -0.004(2) -0.008(2)
C17 0.044(3) 0.027(3) 0.053(3) -0.005(3) 0.001(3) -0.008(2)
C18 0.044(3) 0.043(4) 0.053(4) -0.008(3) 0.010(3) -0.015(3)
C19 0.033(3) 0.043(3) 0.054(4) -0.020(3) -0.002(3) -0.010(3)
C20 0.044(3) 0.030(3) 0.052(3) -0.008(3) -0.005(3) -0.011(2)
C21 0.038(3) 0.035(3) 0.038(3) -0.004(2) -0.004(2) -0.014(2)
C22 0.056(4) 0.080(5) 0.054(4) -0.029(4) 0.011(3) -0.011(4)
C23 0.030(3) 0.038(3) 0.036(3) -0.006(2) -0.011(2) -0.011(2)
C24 0.027(3) 0.031(3) 0.040(3) -0.010(2) -0.010(2) -0.007(2)
C25 0.043(3) 0.038(3) 0.040(3) -0.011(2) 0.000(2) -0.017(3)
C26 0.045(3) 0.038(3) 0.043(3) -0.015(3) 0.002(3) -0.010(3)
C27 0.044(3) 0.033(3) 0.051(3) -0.015(3) -0.010(3) -0.012(2)
C28 0.043(3) 0.036(3) 0.047(3) -0.007(3) 0.001(3) -0.020(3)
C29 0.039(3) 0.039(3) 0.036(3) -0.014(2) 0.001(2) -0.013(2)
C30 0.084(5) 0.046(4) 0.069(5) -0.030(3) -0.007(4) -0.017(4)
C31 0.037(3) 0.032(3) 0.032(3) -0.005(2) 0.000(2) -0.016(2)
C32 0.050(3) 0.045(3) 0.045(3) -0.011(3) -0.014(3) -0.018(3)
C33 0.067(4) 0.039(3) 0.050(4) -0.016(3) -0.017(3) -0.016(3)
C34 0.052(4) 0.036(3) 0.046(3) -0.005(3) -0.006(3) -0.015(3)
C35 0.047(3) 0.041(3) 0.039(3) -0.004(3) -0.012(3) -0.017(3)
C36 0.047(3) 0.041(3) 0.033(3) -0.005(2) -0.007(2) -0.022(3)
C37 0.059(4) 0.043(4) 0.063(4) -0.008(3) -0.011(3) -0.006(3)
C38 0.033(3) 0.043(3) 0.029(3) -0.008(2) -0.002(2) -0.018(2)
C39 0.036(4) 0.039(5) 0.033(3) -0.011(3) -0.002(3) -0.013(3)
C40 0.059(6) 0.109(8) 0.084(7) -0.064(7) -0.033(5) 0.021(6)
C41 0.072(7) 0.148(11) 0.113(9) -0.104(9) -0.046(7) 0.056(7)
C42 0.073(7) 0.093(9) 0.072(7) -0.058(7) -0.022(5) 0.017(5)
C43 0.056(7) 0.056(5) 0.047(4) -0.023(4) -0.018(5) -0.004(5)
C44 0.039(5) 0.031(5) 0.040(4) -0.015(4) -0.006(3) -0.001(4)
O6 0.118(7) 0.147(8) 0.121(7) -0.111(7) -0.054(6) 0.049(6)
C45 0.156(17) 0.34(3) 0.26(2) -0.26(2) -0.126(17) 0.152(19)
C39B 0.036(4) 0.039(5) 0.033(3) -0.011(3) -0.002(3) -0.013(3)
C40B 0.059(6) 0.109(8) 0.084(7) -0.064(7) -0.033(5) 0.021(6)
C41B 0.072(7) 0.148(11) 0.113(9) -0.104(9) -0.046(7) 0.056(7)
C42B 0.073(7) 0.093(9) 0.072(7) -0.058(7) -0.022(5) 0.017(5)
C43B 0.056(7) 0.056(5) 0.047(4) -0.023(4) -0.018(5) -0.004(5)
C44B 0.039(5) 0.031(5) 0.040(4) -0.015(4) -0.006(3) -0.001(4)
O6B 0.118(7) 0.147(8) 0.121(7) -0.111(7) -0.054(6) 0.049(6)
C45B 0.156(17) 0.34(3) 0.26(2) -0.26(2) -0.126(17) 0.152(19)
C461 0.038(3) 0.032(3) 0.029(3) -0.009(2) -0.002(2) -0.016(2)
C471 0.038(3) 0.049(3) 0.040(3) -0.019(3) -0.003(2) -0.015(3)
C481 0.037(3) 0.060(4) 0.051(4) -0.030(3) 0.000(3) -0.010(3)
C491 0.057(4) 0.067(4) 0.042(3) -0.025(3) 0.003(3) -0.033(3)
C50 0.054(4) 0.052(4) 0.033(3) -0.014(3) -0.009(3) -0.019(3)
C51 0.039(3) 0.042(3) 0.038(3) -0.013(2) -0.008(2) -0.012(2)
C52 0.077(5) 0.076(5) 0.072(5) -0.034(4) 0.000(4) -0.012(4)
C53 0.036(3) 0.033(3) 0.027(3) -0.005(2) -0.006(2) -0.013(2)
C54 0.032(3) 0.032(3) 0.036(3) -0.013(2) -0.008(2) -0.008(2)
C55 0.044(3) 0.040(3) 0.048(3) -0.012(3) -0.001(3) -0.011(3)
C56 0.036(3) 0.046(4) 0.065(4) -0.024(3) 0.002(3) -0.006(3)
C57 0.041(3) 0.036(3) 0.058(4) -0.017(3) -0.015(3) -0.003(3)
C58 0.043(3) 0.039(3) 0.050(3) -0.011(3) -0.009(3) -0.015(3)
C59 0.032(3) 0.039(3) 0.052(3) -0.016(3) -0.010(2) -0.007(2)
C60 0.066(5) 0.043(4) 0.083(5) -0.027(4) -0.010(4) 0.010(3)
C61 0.025(2) 0.031(3) 0.039(3) -0.009(2) -0.006(2) -0.012(2)
C62 0.039(3) 0.041(3) 0.041(3) -0.012(3) -0.004(2) -0.011(3)
C63 0.047(3) 0.054(4) 0.055(4) -0.031(3) -0.007(3) -0.015(3)
C64 0.042(3) 0.033(3) 0.082(5) -0.021(3) -0.008(3) -0.014(3)
C65 0.046(3) 0.041(3) 0.061(4) -0.010(3) -0.003(3) -0.013(3)
C66 0.044(3) 0.042(3) 0.040(3) -0.011(3) -0.004(2) -0.018(3)
C67 0.074(5) 0.058(5) 0.133(8) -0.055(5) -0.009(5) -0.014(4)
C68 0.029(3) 0.041(3) 0.033(3) -0.012(2) -0.001(2) -0.015(2)
C69 0.027(3) 0.034(3) 0.038(3) -0.011(2) 0.000(2) -0.011(2)
C70 0.035(3) 0.057(4) 0.046(3) -0.021(3) -0.004(2) -0.012(3)
C71 0.030(3) 0.047(3) 0.054(4) -0.014(3) -0.010(3) -0.006(3)
C72 0.034(3) 0.071(5) 0.077(5) -0.041(4) -0.009(3) 0.005(3)
C73 0.069(5) 0.156(9) 0.090(6) -0.096(6) -0.025(5) 0.029(5)
C74 0.046(4) 0.115(6) 0.061(4) -0.054(4) -0.019(3) 0.017(4)
C75 0.046(4) 0.065(5) 0.153(8) -0.052(5) -0.031(5) 0.010(4)
C76 0.033(3) 0.035(3) 0.031(3) -0.011(2) -0.004(2) -0.010(2)
C77 0.048(3) 0.042(3) 0.062(4) -0.022(3) -0.018(3) -0.007(3)
C78 0.049(4) 0.054(4) 0.073(4) -0.020(3) -0.027(3) -0.002(3)
C79 0.041(3) 0.043(3) 0.068(4) -0.024(3) -0.017(3) 0.003(3)
C80 0.046(3) 0.045(4) 0.065(4) -0.027(3) -0.009(3) -0.005(3)
C81 0.038(3) 0.046(3) 0.045(3) -0.017(3) -0.010(2) -0.008(3)
C82 0.076(6) 0.066(5) 0.197(11) -0.055(6) -0.075(7) 0.026(4)
C83 0.040(3) 0.036(3) 0.030(3) -0.005(2) -0.010(2) -0.012(2)
C84 0.034(3) 0.042(3) 0.035(3) -0.016(2) -0.005(2) -0.014(2)
C85 0.043(3) 0.043(3) 0.041(3) -0.009(3) -0.002(2) -0.017(3)
C86 0.058(4) 0.059(4) 0.030(3) -0.008(3) 0.004(3) -0.026(3)
C87 0.054(4) 0.067(4) 0.031(3) -0.023(3) 0.002(3) -0.026(3)
C88 0.078(5) 0.052(4) 0.046(4) -0.026(3) 0.004(3) -0.030(3)
C89 0.074(4) 0.054(4) 0.030(3) -0.016(3) 0.006(3) -0.032(3)
C90 0.102(6) 0.092(6) 0.062(5) -0.054(4) 0.012(4) -0.045(5)
C46 0.034(3) 0.034(3) 0.030(3) -0.010(2) -0.003(2) -0.014(2)
C47 0.029(3) 0.035(3) 0.030(3) -0.008(2) -0.005(2) -0.009(2)
C48 0.033(3) 0.032(3) 0.030(3) -0.007(2) -0.004(2) -0.014(2)
C49 0.029(3) 0.036(3) 0.027(3) -0.007(2) -0.002(2) -0.011(2)
B1 0.038(3) 0.032(3) 0.031(3) -0.010(2) -0.005(2) -0.012(3)
C101 0.039(3) 0.033(3) 0.027(2) -0.006(2) -0.007(2) -0.012(2)
C102 0.040(3) 0.033(3) 0.035(3) -0.003(2) -0.006(2) -0.011(2)
C103 0.038(3) 0.038(3) 0.037(3) -0.004(2) -0.005(2) -0.012(2)
C104 0.043(3) 0.036(3) 0.043(3) -0.009(3) -0.008(3) -0.007(3)
C105 0.052(3) 0.032(3) 0.036(3) -0.006(2) -0.010(2) -0.016(3)
C106 0.042(3) 0.037(3) 0.032(3) -0.005(2) -0.007(2) -0.016(2)
C107 0.042(3) 0.047(4) 0.059(4) -0.003(3) -0.007(3) -0.013(3)
C108 0.063(4) 0.035(3) 0.063(4) -0.006(3) -0.015(4) -0.018(3)
C109 0.033(3) 0.031(3) 0.035(3) -0.009(2) -0.007(2) -0.008(2)
C110 0.040(3) 0.040(3) 0.035(3) -0.007(2) -0.009(2) -0.015(2)
C111 0.048(3) 0.036(3) 0.044(3) -0.012(3) -0.010(3) -0.016(3)
C112 0.049(3) 0.047(3) 0.041(3) -0.019(3) -0.012(3) -0.014(3)
C113 0.040(3) 0.043(3) 0.033(3) -0.013(2) -0.003(2) -0.015(3)
C114 0.041(3) 0.038(3) 0.035(3) -0.010(2) -0.006(2) -0.015(2)
C115 0.087(5) 0.056(4) 0.056(4) -0.013(4) -0.023(4) -0.038(4)
C116 0.062(4) 0.055(4) 0.037(3) -0.008(3) -0.011(3) -0.025(3)
C117 0.036(3) 0.031(3) 0.032(3) -0.007(2) -0.007(2) -0.008(2)
C118 0.040(3) 0.038(3) 0.038(3) -0.011(2) -0.008(2) -0.010(2)
C119 0.037(3) 0.043(3) 0.046(3) -0.018(3) -0.002(2) -0.008(3)
C120 0.037(3) 0.049(3) 0.053(4) -0.016(3) -0.005(3) -0.017(3)
C121 0.042(3) 0.044(3) 0.041(3) -0.012(3) -0.009(2) -0.016(3)
C122 0.040(3) 0.035(3) 0.034(3) -0.011(2) -0.003(2) -0.013(2)
C123 0.041(4) 0.076(5) 0.074(5) -0.037(4) 0.004(3) -0.016(4)
C124 0.054(4) 0.071(5) 0.068(4) -0.037(4) -0.009(3) -0.021(4)
C125 0.034(3) 0.032(3) 0.040(3) -0.008(2) -0.011(2) -0.012(2)
C126 0.042(3) 0.041(3) 0.038(3) -0.016(2) -0.012(2) -0.008(3)
C127 0.052(3) 0.035(3) 0.050(3) -0.009(3) -0.022(3) -0.011(3)
C128 0.065(4) 0.038(3) 0.043(3) 0.001(3) -0.024(3) -0.017(3)
C129 0.050(3) 0.039(3) 0.036(3) -0.004(2) -0.012(2) -0.018(3)
C130 0.040(3) 0.033(3) 0.038(3) -0.011(2) -0.005(2) -0.011(2)
C131 0.075(5) 0.040(4) 0.079(5) -0.016(4) -0.038(4) 0.000(3)
C132 0.063(4) 0.043(3) 0.040(3) 0.000(3) -0.011(3) -0.020(3)
F1 0.053(2) 0.058(3) 0.135(4) -0.018(3) 0.004(2) -0.030(2)
F2 0.064(3) 0.104(3) 0.050(2) 0.001(2) -0.0015(19) -0.032(2)
F3 0.0377(19) 0.072(3) 0.071(2) -0.004(2) -0.0104(17) -0.0117(18)
F4 0.098(12) 0.043(7) 0.18(3) -0.003(11) -0.065(13) -0.037(7)
F5 0.20(3) 0.095(13) 0.064(12) 0.039(9) -0.060(16) -0.101(19)
F6 0.13(2) 0.037(7) 0.14(2) -0.038(11) 0.059(18) -0.014(10)
F4B 0.24(4) 0.047(8) 0.096(12) 0.000(6) -0.096(15) -0.061(15)
F5B 0.18(2) 0.045(6) 0.115(19) -0.011(8) 0.071(16) -0.052(11)
F6B 0.078(14) 0.041(7) 0.18(2) 0.020(11) -0.063(16) -0.019(8)
F7 0.168(19) 0.053(9) 0.16(2) 0.011(12) -0.125(18) -0.051(11)
F8 0.102(19) 0.102(14) 0.075(10) -0.041(8) 0.043(9) -0.076(14)
F9 0.097(10) 0.033(8) 0.125(13) -0.026(11) -0.003(14) -0.022(6)
F7B 0.16(2) 0.076(16) 0.046(11) -0.014(9) -0.025(14) -0.076(15)
F8B 0.11(3) 0.13(2) 0.15(2) -0.080(15) 0.044(14) -0.10(2)
F9B 0.17(3) 0.050(12) 0.19(3) 0.045(14) -0.14(3) -0.055(16)
F10 0.081(3) 0.112(4) 0.064(3) 0.025(3) -0.009(2) -0.047(3)
F11 0.216(6) 0.118(4) 0.052(3) 0.016(2) -0.064(3) -0.109(4)
F12 0.126(4) 0.063(3) 0.056(3) 0.008(2) -0.010(3) 0.005(3)
F13 0.040(2) 0.147(5) 0.104(4) -0.037(3) -0.005(2) 0.022(3)
F14 0.067(3) 0.112(4) 0.126(4) -0.091(3) 0.035(3) -0.035(3)
F15 0.065(3) 0.112(4) 0.072(3) -0.046(3) 0.022(2) -0.045(3)
F16 0.070(3) 0.187(6) 0.188(6) -0.136(5) -0.045(3) -0.011(3)
F17 0.269(8) 0.091(4) 0.086(4) -0.038(3) -0.007(4) -0.108(5)
F18 0.088(3) 0.107(3) 0.068(3) -0.051(3) -0.003(2) -0.040(3)
F19 0.110(11) 0.056(4) 0.100(4) -0.038(3) -0.059(6) 0.007(10)
F20 0.061(4) 0.055(5) 0.153(11) -0.033(8) 0.008(7) -0.002(3)
F21 0.139(15) 0.036(4) 0.072(5) -0.007(3) -0.026(11) 0.015(10)
F19B 0.110(11) 0.056(4) 0.100(4) -0.038(3) -0.059(6) 0.007(10)
F20B 0.061(4) 0.055(5) 0.153(11) -0.033(8) 0.008(7) -0.002(3)
F21B 0.139(15) 0.036(4) 0.072(5) -0.007(3) -0.026(11) 0.015(10)
F22 0.065(2) 0.082(3) 0.044(2) -0.0211(19) -0.0020(17) -0.021(2)
F23 0.076(3) 0.104(3) 0.052(2) -0.037(2) -0.0092(19) -0.037(2)
F24 0.153(4) 0.064(3) 0.038(2) 0.0041(19) 0.001(2) -0.041(3)
B2 0.050(4) 0.035(3) 0.035(3) -0.009(3) -0.009(3) -0.013(3)
C201 0.070(4) 0.037(3) 0.033(3) -0.012(2) -0.009(3) -0.015(3)
C202 0.082(5) 0.048(4) 0.044(4) -0.014(3) -0.014(3) -0.012(3)
C203 0.102(6) 0.039(4) 0.055(4) -0.006(3) -0.027(4) -0.007(4)
C204 0.120(7) 0.051(4) 0.068(5) -0.011(4) -0.027(5) -0.033(5)
C205 0.098(6) 0.049(4) 0.047(4) -0.012(3) -0.014(4) -0.028(4)
C206 0.075(4) 0.040(3) 0.038(3) -0.007(3) -0.011(3) -0.023(3)
C207 0.147(9) 0.047(5) 0.090(7) -0.013(5) -0.041(6) -0.016(5)
C208 0.092(6) 0.056(4) 0.074(5) -0.012(4) -0.014(4) -0.041(4)
C209 0.042(3) 0.044(3) 0.036(3) -0.009(2) -0.006(2) -0.018(3)
C210 0.050(3) 0.046(3) 0.042(3) -0.009(3) -0.008(3) -0.023(3)
C211 0.049(3) 0.050(4) 0.046(3) 0.000(3) -0.013(3) -0.023(3)
C212 0.055(4) 0.064(4) 0.034(3) -0.001(3) -0.009(3) -0.027(3)
C213 0.052(4) 0.064(4) 0.035(3) -0.018(3) 0.002(3) -0.021(3)
C214 0.050(3) 0.046(3) 0.036(3) -0.013(3) -0.003(3) -0.012(3)
C215 0.062(4) 0.056(4) 0.067(4) 0.006(3) -0.022(4) -0.030(4)
C216 0.095(6) 0.076(5) 0.041(4) -0.024(4) -0.015(4) -0.019(5)
C217 0.047(3) 0.043(3) 0.034(3) -0.005(2) -0.010(2) -0.010(3)
C218 0.056(4) 0.061(4) 0.044(3) -0.017(3) -0.006(3) -0.006(3)
C219 0.047(4) 0.078(5) 0.051(4) -0.011(4) 0.005(3) -0.005(4)
C220 0.044(4) 0.095(6) 0.056(4) -0.005(4) -0.002(3) -0.024(4)
C221 0.049(4) 0.066(4) 0.041(3) -0.001(3) -0.009(3) -0.024(3)
C222 0.045(3) 0.048(3) 0.033(3) -0.007(3) -0.005(2) -0.014(3)
C223 0.065(6) 0.115(9) 0.116(9) -0.046(8) 0.023(6) -0.002(6)
C224 0.059(4) 0.100(6) 0.058(4) -0.003(4) -0.008(4) -0.046(4)
C225 0.041(3) 0.034(3) 0.036(3) -0.006(2) -0.004(2) -0.018(2)
C226 0.039(3) 0.034(3) 0.036(3) -0.006(2) -0.006(2) -0.013(2)
C227 0.043(3) 0.039(3) 0.040(3) -0.011(2) -0.006(2) -0.019(3)
C228 0.046(3) 0.057(4) 0.045(3) -0.024(3) -0.002(3) -0.021(3)
C229 0.040(3) 0.050(4) 0.052(3) -0.020(3) -0.004(3) -0.017(3)
C230 0.045(3) 0.044(3) 0.038(3) -0.011(3) -0.009(2) -0.017(3)
C231 0.055(4) 0.048(4) 0.037(3) -0.013(3) -0.005(3) -0.023(3)
C232 0.052(4) 0.069(5) 0.065(5) -0.028(4) -0.014(4) -0.007(4)
F25 0.170(6) 0.100(4) 0.123(5) -0.040(4) -0.034(4) 0.056(4)
F26 0.189(6) 0.056(3) 0.117(4) 0.013(3) -0.076(4) -0.029(3)
F27 0.135(5) 0.065(3) 0.140(5) 0.000(3) -0.070(4) -0.012(3)
F28 0.145(5) 0.094(4) 0.118(4) 0.007(3) -0.016(4) -0.074(4)
F29 0.143(5) 0.137(5) 0.092(4) -0.045(3) -0.021(3) -0.077(4)
F30 0.088(3) 0.095(4) 0.117(4) -0.032(3) -0.018(3) -0.043(3)
F31 0.052(3) 0.059(3) 0.201(6) 0.015(3) -0.033(3) -0.020(2)
F32 0.194(6) 0.082(3) 0.067(3) 0.029(2) -0.058(3) -0.082(4)
F33 0.062(2) 0.052(2) 0.074(2) -0.0112(19) -0.0190(19) -0.0226(18)
F34 0.308(9) 0.120(5) 0.040(3) -0.029(3) -0.037(4) -0.049(5)
F35 0.116(4) 0.123(4) 0.121(4) -0.088(4) -0.028(3) 0.016(4)
F36 0.149(5) 0.165(6) 0.124(5) -0.096(4) 0.006(4) -0.087(5)
F37 0.193(10) 0.114(13) 0.15(2) -0.084(10) 0.077(10) -0.030(10)
F38 0.082(6) 0.158(9) 0.064(4) -0.057(5) 0.018(4) -0.008(5)
F39 0.049(5) 0.235(11) 0.196(15) -0.152(13) 0.012(7) -0.003(6)
F37B 0.193(10) 0.114(13) 0.15(2) -0.084(10) 0.077(10) -0.030(10)
F38B 0.082(6) 0.158(9) 0.064(4) -0.057(5) 0.018(4) -0.008(5)
F39B 0.049(5) 0.235(11) 0.196(15) -0.152(13) 0.012(7) -0.003(6)
F40 0.125(4) 0.080(3) 0.091(3) 0.000(3) -0.034(3) -0.058(3)
F41 0.163(5) 0.140(5) 0.061(3) -0.025(3) 0.004(3) -0.115(4)
F42 0.081(3) 0.158(5) 0.150(5) -0.034(4) -0.028(3) -0.065(4)
F43 0.088(3) 0.055(2) 0.050(2) -0.0096(18) -0.0262(19) -0.010(2)
F44 0.070(2) 0.089(3) 0.0378(19) -0.0232(19) 0.0016(17) -0.030(2)
F45 0.076(3) 0.087(3) 0.056(2) -0.018(2) -0.0168(19) -0.049(2)
F46 0.060(13) 0.12(3) 0.11(2) -0.004(15) -0.041(11) 0.017(15)
F47 0.058(13) 0.10(3) 0.10(2) -0.07(2) -0.032(13) 0.029(14)
F48 0.033(11) 0.11(2) 0.26(6) -0.10(3) -0.01(2) -0.022(11)
F46B 0.076(8) 0.052(6) 0.29(3) -0.021(12) -0.064(16) -0.002(4)
F47B 0.054(5) 0.151(16) 0.063(5) -0.020(6) 0.011(4) 0.014(6)
F48B 0.041(7) 0.197(16) 0.098(8) -0.083(8) -0.014(6) -0.015(7)
C1S 0.163(11) 0.124(9) 0.147(10) 0.009(8) -0.070(8) -0.103(8)
Cl1 0.127(2) 0.1114(18) 0.0814(14) -0.0238(13) -0.0216(13) -0.0637(16)
Cl2 0.146(3) 0.228(4) 0.091(2) -0.021(2) -0.0250(19) -0.059(3)

loop_
_atom_type_symbol
_atom_type_description
_atom_type_scat_dispersion_real
_atom_type_scat_dispersion_imag
_atom_type_scat_source
C C 0.0033 0.0016 'International Tables Vol C Tables 4.2.6.8 and 6.1.1.4'
H H 0.0000 0.0000 'International Tables Vol C Tables 4.2.6.8 and 6.1.1.4'
B B 0.0013 0.0007 'International Tables Vol C Tables 4.2.6.8 and 6.1.1.4'
N N 0.0061 0.0033 'International Tables Vol C Tables 4.2.6.8 and 6.1.1.4'
O O 0.0106 0.0060 'International Tables Vol C Tables 4.2.6.8 and 6.1.1.4'
F F 0.0171 0.0103 'International Tables Vol C Tables 4.2.6.8 and 6.1.1.4'
Cl Cl 0.1484 0.1585 'International Tables Vol C Tables 4.2.6.8 and 6.1.1.4'
Mo Mo -1.6832 0.6857 'International Tables Vol C Tables 4.2.6.8 and 6.1.1.4'

loop_
_geom_angle_atom_site_label_1
_geom_angle_atom_site_label_2
_geom_angle_atom_site_label_3
_geom_angle
_geom_angle_site_symmetry_1
_geom_angle_site_symmetry_3
_geom_angle_publ_flag
N3 Mo1 N5 97.18(16) . . ?
N3 Mo1 O1 162.07(14) . . ?
N5 Mo1 O1 88.22(14) . . ?
N3 Mo1 N1 90.44(16) . . ?
N5 Mo1 N1 171.42(16) . . ?
O1 Mo1 N1 83.34(14) . . ?
N3 Mo1 Mo2 92.38(11) . . ?
N5 Mo1 Mo2 92.15(11) . . ?
O1 Mo1 Mo2 104.53(9) . . ?
N1 Mo1 Mo2 91.46(11) . . ?
N4 Mo2 N6 97.39(16) . . ?
N4 Mo2 N2 92.26(16) . . ?
N6 Mo2 N2 169.39(16) . . ?
N4 Mo2 Mo1 91.13(11) . . ?
N6 Mo2 Mo1 91.69(11) . . ?
N2 Mo2 Mo1 92.55(11) . . ?
N4 Mo2 O2 165.31(14) . . ?
N6 Mo2 O2 86.78(14) . . ?
N2 Mo2 O2 82.79(15) . . ?
Mo1 Mo2 O2 102.87(9) . . ?
N9 Mo3 N7 96.37(15) . . ?
N9 Mo3 N11 93.95(16) . . ?
N7 Mo3 N11 168.38(16) . . ?
N9 Mo3 O3 164.23(14) . . ?
N7 Mo3 O3 87.04(14) . . ?
N11 Mo3 O3 81.60(15) . . ?
N9 Mo3 Mo4 91.81(11) . . ?
N7 Mo3 Mo4 92.01(11) . . ?
N11 Mo3 Mo4 92.97(11) . . ?
O3 Mo3 Mo4 103.49(9) . . ?
N10 Mo4 N8 95.87(16) . . ?
N10 Mo4 N12 93.80(16) . . ?
N8 Mo4 N12 169.68(16) . . ?
N10 Mo4 Mo3 91.67(11) . . ?
N8 Mo4 Mo3 92.08(11) . . ?
N12 Mo4 Mo3 91.23(11) . . ?
N10 Mo4 O4 164.15(14) . . ?
N8 Mo4 O4 84.91(14) . . ?
N12 Mo4 O4 84.81(15) . . ?
Mo3 Mo4 O4 104.13(9) . . ?
C4 O01 C7 117.8(5) . . ?
C12 O02 C15 117.6(5) . . ?
C19 O03 C22 117.3(5) . . ?
C27 O04 C30 116.9(5) . . ?
C34 O5 C37 117.1(5) . . ?
C52 O7 C491 117.4(6) . . ?
C57 O8 C60 117.3(5) . . ?
C64 O9 C67 117.5(6) . . ?
C72 O10 C75 118.8(6) . . ?
C79 O11 C82 117.1(5) . . ?
C87 O12 C90 116.2(5) . . ?
C46 O1 Mo1 123.1(3) . . ?
C47 O2 Mo2 123.4(3) . . ?
C49 O3 Mo3 123.4(3) . . ?
C48 O4 Mo4 121.9(3) . . ?
C8 N1 C1 121.2(4) . . ?
C8 N1 Mo1 117.5(3) . . ?
C1 N1 Mo1 121.3(3) . . ?
C8 N2 C9 117.9(4) . . ?
C8 N2 Mo2 118.1(3) . . ?
C9 N2 Mo2 121.8(3) . . ?
C23 N3 C16 122.2(4) . . ?
C23 N3 Mo1 119.4(3) . . ?
C16 N3 Mo1 115.8(3) . . ?
C23 N4 C24 119.7(4) . . ?
C23 N4 Mo2 118.3(3) . . ?
C24 N4 Mo2 121.0(3) . . ?
C38 N5 C31 118.7(4) . . ?
C38 N5 Mo1 117.9(3) . . ?
C31 N5 Mo1 123.4(3) . . ?
C38 N6 C39B 109.8(9) . . ?
C38 N6 C39 122.3(4) . . ?
C38 N6 Mo2 118.7(3) . . ?
C39B N6 Mo2 130.5(8) . . ?
C39 N6 Mo2 118.9(3) . . ?
C53 N7 C461 116.9(4) . . ?
C53 N7 Mo3 117.6(3) . . ?
C461 N7 Mo3 125.5(3) . . ?
C53 N8 C54 116.3(4) . . ?
C53 N8 Mo4 117.5(3) . . ?
C54 N8 Mo4 125.0(3) . . ?
C68 N9 C61 118.7(4) . . ?
C68 N9 Mo3 118.8(3) . . ?
C61 N9 Mo3 121.6(3) . . ?
C68 N10 C69 119.4(4) . . ?
C68 N10 Mo4 118.9(3) . . ?
C69 N10 Mo4 121.4(3) . . ?
C83 N11 C76 117.6(4) . . ?
C83 N11 Mo3 117.0(3) . . ?
C76 N11 Mo3 123.2(3) . . ?
C83 N12 C84 116.7(4) . . ?
C83 N12 Mo4 118.3(3) . . ?
C84 N12 Mo4 125.0(3) . . ?
C6 C1 C2 118.1(5) . . ?
C6 C1 N1 123.5(5) . . ?
C2 C1 N1 118.2(4) . . ?
C3 C2 C1 121.5(5) . . ?
C2 C3 C4 120.0(6) . . ?
O01 C4 C5 124.5(5) . . ?
O01 C4 C3 115.7(5) . . ?
C5 C4 C3 119.8(5) . . ?
C4 C5 C6 119.8(5) . . ?
C1 C6 C5 120.8(5) . . ?
N2 C8 N1 119.7(5) . . ?
C10 C9 C14 118.4(5) . . ?
C10 C9 N2 119.9(5) . . ?
C14 C9 N2 121.4(5) . . ?
C9 C10 C11 120.9(5) . . ?
C12 C11 C10 120.1(5) . . ?
C11 C12 O02 116.2(5) . . ?
C11 C12 C13 120.0(5) . . ?
O02 C12 C13 123.9(5) . . ?
C12 C13 C14 119.0(5) . . ?
C9 C14 C13 121.6(5) . . ?
C17 C16 C21 118.8(5) . . ?
C17 C16 N3 121.4(4) . . ?
C21 C16 N3 119.1(5) . . ?
C18 C17 C16 121.3(5) . . ?
C19 C18 C17 119.5(5) . . ?
O03 C19 C18 124.5(5) . . ?
O03 C19 C20 115.7(5) . . ?
C18 C19 C20 119.8(5) . . ?
C21 C20 C19 120.9(5) . . ?
C20 C21 C16 119.6(5) . . ?
N3 C23 N4 118.3(5) . . ?
C25 C24 C29 118.9(5) . . ?
C25 C24 N4 118.8(5) . . ?
C29 C24 N4 122.2(5) . . ?
C26 C25 C24 121.0(5) . . ?
C25 C26 C27 119.5(5) . . ?
O04 C27 C26 124.9(5) . . ?
O04 C27 C28 115.2(5) . . ?
C26 C27 C28 119.9(5) . . ?
C29 C28 C27 120.3(5) . . ?
C28 C29 C24 120.3(5) . . ?
C32 C31 C36 117.7(5) . . ?
C32 C31 N5 119.6(5) . . ?
C36 C31 N5 122.5(5) . . ?
C33 C32 C31 121.4(5) . . ?
C32 C33 C34 120.2(5) . . ?
O5 C34 C33 115.3(5) . . ?
O5 C34 C35 125.2(5) . . ?
C33 C34 C35 119.5(5) . . ?
C36 C35 C34 119.7(5) . . ?
C35 C36 C31 121.4(5) . . ?
N5 C38 N6 119.5(5) . . ?
C40 C39 C44 120.0 . . ?
C40 C39 N6 119.9(4) . . ?
C44 C39 N6 120.0(4) . . ?
C41 C40 C39 120.0 . . ?
C42 C41 C40 120.0 . . ?
O6 C42 C41 125.9(5) . . ?
O6 C42 C43 114.1(5) . . ?
C41 C42 C43 120.0 . . ?
C44 C43 C42 120.0 . . ?
C43 C44 C39 120.0 . . ?
C42 O6 C45 116.5(9) . . ?
C40B C39B C44B 120.0 . . ?
C40B C39B N6 118.7(13) . . ?
C44B C39B N6 121.2(13) . . ?
C41B C40B C39B 120.0 . . ?
C42B C41B C40B 120.0 . . ?
O6B C42B C41B 120.9(19) . . ?
O6B C42B C43B 119.0(19) . . ?
C41B C42B C43B 120.0 . . ?
C44B C43B C42B 120.0 . . ?
C43B C44B C39B 120.0 . . ?
C42B O6B C45B 117(3) . . ?
C471 C461 C51 119.1(5) . . ?
C471 C461 N7 119.8(4) . . ?
C51 C461 N7 121.1(4) . . ?
C461 C471 C481 120.2(5) . . ?
C491 C481 C471 120.3(5) . . ?
C481 C491 O7 125.4(6) . . ?
C481 C491 C50 119.5(5) . . ?
O7 C491 C50 115.1(5) . . ?
C51 C50 C491 120.8(5) . . ?
C50 C51 C461 120.1(5) . . ?
N7 C53 N8 120.6(4) . . ?
C55 C54 C59 118.6(5) . . ?
C55 C54 N8 120.8(5) . . ?
C59 C54 N8 120.6(4) . . ?
C54 C55 C56 120.8(6) . . ?
C57 C56 C55 119.9(5) . . ?
O8 C57 C56 125.2(5) . . ?
O8 C57 C58 115.0(6) . . ?
C56 C57 C58 119.8(5) . . ?
C59 C58 C57 120.0(6) . . ?
C58 C59 C54 120.8(5) . . ?
C62 C61 C66 119.4(5) . . ?
C62 C61 N9 119.7(5) . . ?
C66 C61 N9 120.9(5) . . ?
C63 C62 C61 119.9(5) . . ?
C64 C63 C62 120.1(6) . . ?
O9 C64 C63 125.3(6) . . ?
O9 C64 C65 114.4(6) . . ?
C63 C64 C65 120.3(5) . . ?
C66 C65 C64 119.8(6) . . ?
C65 C66 C61 120.4(5) . . ?
N10 C68 N9 118.8(5) . . ?
C70 C69 C74 118.6(5) . . ?
C70 C69 N10 121.3(5) . . ?
C74 C69 N10 120.0(5) . . ?
C69 C70 C71 121.8(5) . . ?
C72 C71 C70 119.2(5) . . ?
C71 C72 C73 119.0(6) . . ?
C71 C72 O10 124.3(6) . . ?
C73 C72 O10 116.7(6) . . ?
C72 C73 C74 121.9(7) . . ?
C69 C74 C73 119.4(6) . . ?
C81 C76 C77 118.5(5) . . ?
C81 C76 N11 119.7(5) . . ?
C77 C76 N11 121.7(5) . . ?
C78 C77 C76 121.0(6) . . ?
C79 C78 C77 119.7(6) . . ?
O11 C79 C78 124.5(6) . . ?
O11 C79 C80 115.6(5) . . ?
C78 C79 C80 119.9(5) . . ?
C81 C80 C79 120.2(6) . . ?
C80 C81 C76 120.7(5) . . ?
N12 C83 N11 120.3(4) . . ?
C89 C84 C85 118.8(5) . . ?
C89 C84 N12 119.1(5) . . ?
C85 C84 N12 122.1(5) . . ?
C86 C85 C84 120.1(5) . . ?
C85 C86 C87 120.4(5) . . ?
C88 C87 O12 124.9(6) . . ?
C88 C87 C86 119.8(5) . . ?
O12 C87 C86 115.3(5) . . ?
C87 C88 C89 119.6(6) . . ?
C84 C89 C88 121.4(5) . . ?
O1 C46 C49 136.7(5) . . ?
O1 C46 C47 133.3(5) . . ?
C49 C46 C47 90.0(4) . . ?
O2 C47 C48 138.0(5) . . ?
O2 C47 C46 132.1(4) . . ?
C48 C47 C46 89.8(4) . . ?
O4 C48 C49 132.8(5) . . ?
O4 C48 C47 137.3(5) . . ?
C49 C48 C47 89.9(4) . . ?
O3 C49 C46 136.5(5) . . ?
O3 C49 C48 133.1(4) . . ?
C46 C49 C48 90.3(4) . . ?
C117 B1 C109 113.2(4) . . ?
C117 B1 C101 113.1(4) . . ?
C109 B1 C101 103.0(4) . . ?
C117 B1 C125 104.2(4) . . ?
C109 B1 C125 112.8(4) . . ?
C101 B1 C125 110.9(4) . . ?
C106 C101 C102 115.6(5) . . ?
C106 C101 B1 124.3(5) . . ?
C102 C101 B1 119.9(5) . . ?
C103 C102 C101 122.8(5) . . ?
C104 C103 C102 119.8(5) . . ?
C104 C103 C107 120.5(5) . . ?
C102 C103 C107 119.6(5) . . ?
C105 C104 C103 118.6(5) . . ?
C104 C105 C106 121.5(5) . . ?
C104 C105 C108 119.9(5) . . ?
C106 C105 C108 118.6(5) . . ?
C105 C106 C101 121.8(5) . . ?
F1 C107 F3 106.7(5) . . ?
F1 C107 F2 105.1(5) . . ?
F3 C107 F2 106.3(5) . . ?
F1 C107 C103 112.5(5) . . ?
F3 C107 C103 113.4(5) . . ?
F2 C107 C103 112.3(5) . . ?
F5 C108 F4 104.2(13) . . ?
F5 C108 F6B 66.3(12) . . ?
F4 C108 F6B 130.9(10) . . ?
F5 C108 F4B 133.7(11) . . ?
F4 C108 F4B 46.2(9) . . ?
F6B C108 F4B 104.1(12) . . ?
F4 C108 F5B 64.7(12) . . ?
F6B C108 F5B 102.4(13) . . ?
F4B C108 F5B 106.2(13) . . ?
F5 C108 F6 104.7(15) . . ?
F4 C108 F6 109.9(13) . . ?
F4B C108 F6 68.2(12) . . ?
F5B C108 F6 129.7(11) . . ?
F5 C108 C105 111.2(9) . . ?
F4 C108 C105 114.4(8) . . ?
F6B C108 C105 113.6(8) . . ?
F4B C108 C105 113.7(8) . . ?
F5B C108 C105 115.6(8) . . ?
F6 C108 C105 111.6(9) . . ?
C110 C109 C114 115.0(5) . . ?
C110 C109 B1 124.3(5) . . ?
C114 C109 B1 120.3(5) . . ?
C111 C110 C109 122.9(5) . . ?
C112 C111 C110 120.9(5) . . ?
C112 C111 C115 120.8(5) . . ?
C110 C111 C115 118.4(5) . . ?
C111 C112 C113 118.3(5) . . ?
C112 C113 C114 120.5(5) . . ?
C112 C113 C116 120.4(5) . . ?
C114 C113 C116 119.0(5) . . ?
C113 C114 C109 122.4(5) . . ?
F8 C115 F9B 85(3) . . ?
F8 C115 F7B 117(2) . . ?
F9B C115 F7B 106(3) . . ?
F8 C115 F7 106(2) . . ?
F9B C115 F7 117(2) . . ?
F8 C115 F9 105(2) . . ?
F7B C115 F9 92(2) . . ?
F7 C115 F9 106(2) . . ?
F9B C115 F8B 102(3) . . ?
F7B C115 F8B 109(2) . . ?
F7 C115 F8B 96(2) . . ?
F9 C115 F8B 122(2) . . ?
F8 C115 C111 116.0(17) . . ?
F9B C115 C111 115.8(17) . . ?
F7B C115 C111 113.5(15) . . ?
F7 C115 C111 114.0(15) . . ?
F9 C115 C111 109.5(12) . . ?
F8B C115 C111 109.0(19) . . ?
F10 C116 F11 106.0(6) . . ?
F10 C116 F12 105.0(6) . . ?
F11 C116 F12 105.6(6) . . ?
F10 C116 C113 113.5(5) . . ?
F11 C116 C113 113.4(5) . . ?
F12 C116 C113 112.7(5) . . ?
C118 C117 C122 115.9(5) . . ?
C118 C117 B1 123.7(5) . . ?
C122 C117 B1 120.0(4) . . ?
C117 C118 C119 121.9(5) . . ?
C120 C119 C118 120.9(5) . . ?
C120 C119 C123 117.3(6) . . ?
C118 C119 C123 121.8(5) . . ?
C121 C120 C119 118.3(5) . . ?
C120 C121 C122 120.9(5) . . ?
C120 C121 C124 118.6(5) . . ?
C122 C121 C124 120.5(5) . . ?
C121 C122 C117 122.2(5) . . ?
F14 C123 F15 104.3(6) . . ?
F14 C123 F13 108.8(6) . . ?
F15 C123 F13 104.2(6) . . ?
F14 C123 C119 113.6(6) . . ?
F15 C123 C119 112.6(6) . . ?
F13 C123 C119 112.7(6) . . ?
F17 C124 F16 106.6(7) . . ?
F17 C124 F18 107.3(6) . . ?
F16 C124 F18 102.8(6) . . ?
F17 C124 C121 112.9(6) . . ?
F16 C124 C121 112.9(6) . . ?
F18 C124 C121 113.6(6) . . ?
C126 C125 C130 115.7(5) . . ?
C126 C125 B1 121.4(5) . . ?
C130 C125 B1 122.7(4) . . ?
C125 C126 C127 122.6(5) . . ?
C128 C127 C126 120.7(5) . . ?
C128 C127 C131 120.8(5) . . ?
C126 C127 C131 118.6(6) . . ?
C127 C128 C129 118.0(5) . . ?
C128 C129 C130 121.3(5) . . ?
C128 C129 C132 119.9(5) . . ?
C130 C129 C132 118.8(5) . . ?
C125 C130 C129 121.7(5) . . ?
F19 C131 F21B 108(3) . . ?
F19 C131 F20 115.0(15) . . ?
F21B C131 F20 73.4(10) . . ?
F21B C131 F19B 107.2(15) . . ?
F20 C131 F19B 130.8(13) . . ?
F19 C131 F20B 83.3(14) . . ?
F21B C131 F20B 106.7(8) . . ?
F19B C131 F20B 98.7(9) . . ?
F19 C131 F21 102.6(19) . . ?
F20 C131 F21 99.6(10) . . ?
F19B C131 F21 95(2) . . ?
F20B C131 F21 133.3(9) . . ?
F19 C131 C127 120(2) . . ?
F21B C131 C127 120.7(11) . . ?
F20 C131 C127 111.9(9) . . ?
F19B C131 C127 109.1(14) . . ?
F20B C131 C127 112.2(7) . . ?
F21 C131 C127 104.7(11) . . ?
F24 C132 F22 107.3(5) . . ?
F24 C132 F23 106.0(5) . . ?
F22 C132 F23 104.7(5) . . ?
F24 C132 C129 113.3(5) . . ?
F22 C132 C129 113.3(5) . . ?
F23 C132 C129 111.6(5) . . ?
C209 B2 C201 109.8(5) . . ?
C209 B2 C225 115.1(5) . . ?
C201 B2 C225 103.0(5) . . ?
C209 B2 C217 103.4(4) . . ?
C201 B2 C217 114.4(5) . . ?
C225 B2 C217 111.5(5) . . ?
C202 C201 C206 115.2(6) . . ?
C202 C201 B2 126.1(6) . . ?
C206 C201 B2 118.3(5) . . ?
C201 C202 C203 120.4(7) . . ?
C204 C203 C202 121.3(7) . . ?
C204 C203 C207 121.3(8) . . ?
C202 C203 C207 117.4(8) . . ?
C205 C204 C203 118.8(7) . . ?
C206 C205 C204 120.0(8) . . ?
C206 C205 C208 119.7(7) . . ?
C204 C205 C208 120.3(7) . . ?
C205 C206 C201 124.3(6) . . ?
F25 C207 F26 105.4(7) . . ?
F25 C207 F27 105.4(10) . . ?
F26 C207 F27 105.7(8) . . ?
F25 C207 C203 112.7(8) . . ?
F26 C207 C203 112.5(9) . . ?
F27 C207 C203 114.5(7) . . ?
F28 C208 F30 105.7(7) . . ?
F28 C208 F29 107.3(6) . . ?
F30 C208 F29 104.6(7) . . ?
F28 C208 C205 113.7(7) . . ?
F30 C208 C205 113.6(6) . . ?
F29 C208 C205 111.3(7) . . ?
C210 C209 C214 115.5(5) . . ?
C210 C209 B2 122.6(5) . . ?
C214 C209 B2 121.4(5) . . ?
C211 C210 C209 122.7(5) . . ?
C212 C211 C210 120.4(6) . . ?
C212 C211 C215 120.1(6) . . ?
C210 C211 C215 119.6(6) . . ?
C213 C212 C211 118.9(5) . . ?
C212 C213 C214 120.8(6) . . ?
C212 C213 C216 121.5(6) . . ?
C214 C213 C216 117.8(6) . . ?
C213 C214 C209 121.8(6) . . ?
F31 C215 F32 106.1(6) . . ?
F31 C215 F33 106.8(6) . . ?
F32 C215 F33 105.0(5) . . ?
F31 C215 C211 112.7(6) . . ?
F32 C215 C211 112.7(6) . . ?
F33 C215 C211 112.9(5) . . ?
F34 C216 F35 105.6(7) . . ?
F34 C216 F36 105.3(7) . . ?
F35 C216 F36 105.4(7) . . ?
F34 C216 C213 113.9(7) . . ?
F35 C216 C213 113.2(7) . . ?
F36 C216 C213 112.7(6) . . ?
C222 C217 C218 115.7(6) . . ?
C222 C217 B2 122.2(5) . . ?
C218 C217 B2 121.7(6) . . ?
C219 C218 C217 122.6(7) . . ?
C218 C219 C220 120.8(6) . . ?
C218 C219 C223 119.8(9) . . ?
C220 C219 C223 119.4(8) . . ?
C219 C220 C221 118.1(6) . . ?
C222 C221 C220 120.2(7) . . ?
C222 C221 C224 120.1(6) . . ?
C220 C221 C224 119.7(6) . . ?
C217 C222 C221 122.6(6) . . ?
F39B C223 F37 107.2(19) . . ?
F39B C223 F38 59.5(14) . . ?
F37 C223 F38 117.4(14) . . ?
F37 C223 F39 104.8(10) . . ?
F38 C223 F39 96.6(10) . . ?
F39B C223 C219 130.8(18) . . ?
F37 C223 C219 117.5(14) . . ?
F38 C223 C219 111.5(9) . . ?
F39 C223 C219 105.7(10) . . ?
F39B C223 F38B 103.9(14) . . ?
F37 C223 F38B 61.5(14) . . ?
F38 C223 F38B 64.2(10) . . ?
F39 C223 F38B 139.3(9) . . ?
C219 C223 F38B 114.7(9) . . ?
F39B C223 F37B 103.5(16) . . ?
F38 C223 F37B 136.9(17) . . ?
F39 C223 F37B 86.8(16) . . ?
C219 C223 F37B 108.7(17) . . ?
F38B C223 F37B 85.5(13) . . ?
F41 C224 F40 105.4(7) . . ?
F41 C224 F42 107.3(6) . . ?
F40 C224 F42 103.2(6) . . ?
F41 C224 C221 113.0(6) . . ?
F40 C224 C221 113.5(6) . . ?
F42 C224 C221 113.5(7) . . ?
C230 C225 C226 115.7(5) . . ?
C230 C225 B2 125.0(5) . . ?
C226 C225 B2 119.0(5) . . ?
C227 C226 C225 122.5(5) . . ?
C228 C227 C226 120.5(5) . . ?
C228 C227 C231 120.5(5) . . ?
C226 C227 C231 118.9(5) . . ?
C229 C228 C227 118.1(5) . . ?
C228 C229 C230 121.5(5) . . ?
C228 C229 C232 119.4(5) . . ?
C230 C229 C232 119.1(5) . . ?
C229 C230 C225 121.8(5) . . ?
F43 C231 F44 106.1(5) . . ?
F43 C231 F45 105.0(5) . . ?
F44 C231 F45 105.8(4) . . ?
F43 C231 C227 113.2(5) . . ?
F44 C231 C227 113.7(5) . . ?
F45 C231 C227 112.3(5) . . ?
F47 C232 F48 114(2) . . ?
F47 C232 F46B 59.5(17) . . ?
F48 C232 F46B 124(2) . . ?
F47 C232 F48B 129.3(12) . . ?
F46B C232 F48B 109.6(16) . . ?
F47 C232 F46 99.3(18) . . ?
F48 C232 F46 93(2) . . ?
F48B C232 F46 71(2) . . ?
F47 C232 F47B 51.7(18) . . ?
F48 C232 F47B 76(2) . . ?
F46B C232 F47B 109.4(11) . . ?
F48B C232 F47B 101.6(11) . . ?
F46 C232 F47B 136.8(13) . . ?
F47 C232 C229 117.0(9) . . ?
F48 C232 C229 117.8(17) . . ?
F46B C232 C229 111.8(8) . . ?
F48B C232 C229 112.8(10) . . ?
F46 C232 C229 110.9(13) . . ?
F47B C232 C229 111.2(7) . . ?
Cl2 C1S Cl1 109.5(6) . . ?
Cl3 C2S Cl4 110.2(7) . . ?
Cl3B C2SB Cl4B 106.3(8) . . ?
Cl3C C2SC Cl4C 109.6(8) . . ?
Cl5 C3S C3S 52.6(9) 2_575 2_575 ?
Cl7 C4S Cl8 110.9(9) . . ?
Cl7B C4SB Cl8B 109.8(9) . . ?
C31S C32S C33S 129(3) . . ?
C32S C33S C34S 124(4) . . ?
C33S C34S C35S 98(3) . . ?
C36S C35S C34S 128(3) . . ?

loop_
_geom_bond_atom_site_label_1
_geom_bond_atom_site_label_2
_geom_bond_distance
_geom_bond_site_symmetry_2
_geom_bond_publ_flag
Mo1 N3 2.054(4) . ?
Mo1 N5 2.115(4) . ?
Mo1 O1 2.128(3) . ?
Mo1 N1 2.134(4) . ?
Mo1 Mo2 2.1504(7) . ?
Mo2 N4 2.090(4) . ?
Mo2 N6 2.106(4) . ?
Mo2 N2 2.106(4) . ?
Mo2 O2 2.158(3) . ?
Mo3 N9 2.065(4) . ?
Mo3 N7 2.109(4) . ?
Mo3 N11 2.115(4) . ?
Mo3 O3 2.130(3) . ?
Mo3 Mo4 2.1541(7) . ?
Mo4 N10 2.071(4) . ?
Mo4 N8 2.108(4) . ?
Mo4 N12 2.125(4) . ?
Mo4 O4 2.156(3) . ?
O01 C4 1.374(6) . ?
O01 C7 1.412(8) . ?
O02 C12 1.373(6) . ?
O02 C15 1.419(8) . ?
O03 C19 1.365(6) . ?
O03 C22 1.428(8) . ?
O04 C27 1.369(6) . ?
O04 C30 1.433(7) . ?
O5 C34 1.373(7) . ?
O5 C37 1.428(7) . ?
O7 C52 1.380(8) . ?
O7 C491 1.381(7) . ?
O8 C57 1.365(7) . ?
O8 C60 1.436(7) . ?
O9 C64 1.369(7) . ?
O9 C67 1.400(9) . ?
O10 C72 1.368(7) . ?
O10 C75 1.416(9) . ?
O11 C79 1.370(7) . ?
O11 C82 1.425(9) . ?
O12 C87 1.368(6) . ?
O12 C90 1.422(8) . ?
O1 C46 1.248(6) . ?
O2 C47 1.253(6) . ?
O3 C49 1.254(6) . ?
O4 C48 1.259(6) . ?
N1 C8 1.332(6) . ?
N1 C1 1.428(6) . ?
N2 C8 1.329(6) . ?
N2 C9 1.434(6) . ?
N3 C23 1.316(6) . ?
N3 C16 1.436(6) . ?
N4 C23 1.337(6) . ?
N4 C24 1.427(6) . ?
N5 C38 1.326(6) . ?
N5 C31 1.429(6) . ?
N6 C38 1.327(7) . ?
N6 C39B 1.439(13) . ?
N6 C39 1.444(5) . ?
N7 C53 1.326(6) . ?
N7 C461 1.442(6) . ?
N8 C53 1.327(6) . ?
N8 C54 1.437(6) . ?
N9 C68 1.328(6) . ?
N9 C61 1.436(6) . ?
N10 C68 1.320(6) . ?
N10 C69 1.441(6) . ?
N11 C83 1.336(6) . ?
N11 C76 1.433(6) . ?
N12 C83 1.327(6) . ?
N12 C84 1.426(6) . ?
C1 C6 1.378(7) . ?
C1 C2 1.391(7) . ?
C2 C3 1.371(8) . ?
C3 C4 1.380(8) . ?
C4 C5 1.376(8) . ?
C5 C6 1.400(8) . ?
C9 C10 1.379(8) . ?
C9 C14 1.379(8) . ?
C10 C11 1.389(8) . ?
C11 C12 1.373(8) . ?
C12 C13 1.388(8) . ?
C13 C14 1.389(8) . ?
C16 C17 1.389(7) . ?
C16 C21 1.392(7) . ?
C17 C18 1.383(8) . ?
C18 C19 1.372(8) . ?
C19 C20 1.389(8) . ?
C20 C21 1.379(7) . ?
C24 C25 1.384(7) . ?
C24 C29 1.399(7) . ?
C25 C26 1.383(8) . ?
C26 C27 1.386(8) . ?
C27 C28 1.391(8) . ?
C28 C29 1.374(7) . ?
C31 C32 1.387(7) . ?
C31 C36 1.394(7) . ?
C32 C33 1.375(8) . ?
C33 C34 1.379(8) . ?
C34 C35 1.391(8) . ?
C35 C36 1.378(8) . ?
C39 C40 1.3900 . ?
C39 C44 1.3900 . ?
C40 C41 1.3900 . ?
C41 C42 1.3900 . ?
C42 O6 1.367(8) . ?
C42 C43 1.3900 . ?
C43 C44 1.3900 . ?
O6 C45 1.412(16) . ?
C39B C40B 1.3900 . ?
C39B C44B 1.3900 . ?
C40B C41B 1.3900 . ?
C41B C42B 1.3900 . ?
C42B O6B 1.35(2) . ?
C42B C43B 1.3900 . ?
C43B C44B 1.3900 . ?
O6B C45B 1.43(8) . ?
C461 C471 1.376(7) . ?
C461 C51 1.405(7) . ?
C471 C481 1.388(7) . ?
C481 C491 1.376(8) . ?
C491 C50 1.382(8) . ?
C50 C51 1.362(7) . ?
C54 C55 1.381(7) . ?
C54 C59 1.395(8) . ?
C55 C56 1.400(8) . ?
C56 C57 1.369(9) . ?
C57 C58 1.399(8) . ?
C58 C59 1.378(8) . ?
C61 C62 1.392(7) . ?
C61 C66 1.393(7) . ?
C62 C63 1.388(8) . ?
C63 C64 1.376(9) . ?
C64 C65 1.389(9) . ?
C65 C66 1.377(8) . ?
C69 C70 1.367(7) . ?
C69 C74 1.372(8) . ?
C70 C71 1.386(7) . ?
C71 C72 1.364(9) . ?
C72 C73 1.367(10) . ?
C73 C74 1.376(9) . ?
C76 C81 1.388(7) . ?
C76 C77 1.389(7) . ?
C77 C78 1.384(8) . ?
C78 C79 1.381(9) . ?
C79 C80 1.385(8) . ?
C80 C81 1.381(8) . ?
C84 C89 1.375(8) . ?
C84 C85 1.394(7) . ?
C85 C86 1.388(8) . ?
C86 C87 1.392(9) . ?
C87 C88 1.367(8) . ?
C88 C89 1.400(8) . ?
C46 C49 1.457(7) . ?
C46 C47 1.471(7) . ?
C47 C48 1.466(7) . ?
C48 C49 1.465(7) . ?
B1 C117 1.634(8) . ?
B1 C109 1.643(7) . ?
B1 C101 1.646(7) . ?
B1 C125 1.647(8) . ?
C101 C106 1.396(7) . ?
C101 C102 1.397(7) . ?
C102 C103 1.390(7) . ?
C103 C104 1.389(8) . ?
C103 C107 1.493(8) . ?
C104 C105 1.364(8) . ?
C105 C106 1.390(7) . ?
C105 C108 1.501(8) . ?
C107 F1 1.328(7) . ?
C107 F3 1.335(7) . ?
C107 F2 1.341(7) . ?
C108 F5 1.263(18) . ?
C108 F4 1.277(16) . ?
C108 F6B 1.292(15) . ?
C108 F4B 1.299(13) . ?
C108 F5B 1.310(15) . ?
C108 F6 1.336(17) . ?
C109 C110 1.397(7) . ?
C109 C114 1.405(7) . ?
C110 C111 1.390(7) . ?
C111 C112 1.373(8) . ?
C111 C115 1.494(8) . ?
C112 C113 1.387(8) . ?
C113 C114 1.394(7) . ?
C113 C116 1.494(8) . ?
C115 F8 1.22(3) . ?
C115 F9B 1.26(3) . ?
C115 F7B 1.31(2) . ?
C115 F7 1.32(3) . ?
C115 F9 1.36(2) . ?
C115 F8B 1.48(5) . ?
C116 F10 1.307(7) . ?
C116 F11 1.318(7) . ?
C116 F12 1.322(7) . ?
C117 C118 1.392(7) . ?
C117 C122 1.405(7) . ?
C118 C119 1.396(8) . ?
C119 C120 1.379(8) . ?
C119 C123 1.494(8) . ?
C120 C121 1.379(8) . ?
C121 C122 1.384(8) . ?
C121 C124 1.500(8) . ?
C123 F14 1.324(8) . ?
C123 F15 1.332(8) . ?
C123 F13 1.332(8) . ?
C124 F17 1.292(8) . ?
C124 F16 1.317(8) . ?
C124 F18 1.330(8) . ?
C125 C126 1.395(7) . ?
C125 C130 1.396(7) . ?
C126 C127 1.395(8) . ?
C127 C128 1.377(8) . ?
C127 C131 1.489(8) . ?
C128 C129 1.382(8) . ?
C129 C130 1.397(7) . ?
C129 C132 1.506(8) . ?
C131 F19 1.20(3) . ?
C131 F21B 1.26(2) . ?
C131 F20 1.261(17) . ?
C131 F19B 1.42(3) . ?
C131 F20B 1.425(14) . ?
C131 F21 1.45(3) . ?
C132 F24 1.319(7) . ?
C132 F22 1.332(7) . ?
C132 F23 1.344(7) . ?
B2 C209 1.627(8) . ?
B2 C201 1.635(9) . ?
B2 C225 1.637(8) . ?
B2 C217 1.645(9) . ?
C201 C202 1.389(9) . ?
C201 C206 1.412(9) . ?
C202 C203 1.419(10) . ?
C203 C204 1.372(11) . ?
C203 C207 1.489(11) . ?
C204 C205 1.371(10) . ?
C205 C206 1.354(9) . ?
C205 C208 1.505(11) . ?
C207 F25 1.318(10) . ?
C207 F26 1.341(11) . ?
C207 F27 1.355(11) . ?
C208 F28 1.317(8) . ?
C208 F30 1.338(9) . ?
C208 F29 1.347(8) . ?
C209 C210 1.396(8) . ?
C209 C214 1.410(8) . ?
C210 C211 1.389(8) . ?
C211 C212 1.378(9) . ?
C211 C215 1.485(9) . ?
C212 C213 1.376(9) . ?
C213 C214 1.394(8) . ?
C213 C216 1.491(9) . ?
C215 F31 1.315(8) . ?
C215 F32 1.337(8) . ?
C215 F33 1.339(8) . ?
C216 F34 1.307(8) . ?
C216 F35 1.311(9) . ?
C216 F36 1.316(10) . ?
C217 C222 1.388(8) . ?
C217 C218 1.407(8) . ?
C218 C219 1.375(10) . ?
C219 C220 1.387(11) . ?
C219 C223 1.492(11) . ?
C220 C221 1.395(9) . ?
C221 C222 1.394(8) . ?
C221 C224 1.472(10) . ?
C223 F39B 1.08(2) . ?
C223 F37 1.13(2) . ?
C223 F38 1.302(13) . ?
C223 F39 1.482(16) . ?
C223 F38B 1.513(19) . ?
C223 F37B 1.52(3) . ?
C224 F41 1.327(8) . ?
C224 F40 1.329(9) . ?
C224 F42 1.340(8) . ?
C225 C230 1.400(7) . ?
C225 C226 1.404(7) . ?
C226 C227 1.393(7) . ?
C227 C228 1.384(8) . ?
C227 C231 1.486(8) . ?
C228 C229 1.382(8) . ?
C229 C230 1.390(8) . ?
C229 C232 1.502(9) . ?
C231 F43 1.332(7) . ?
C231 F44 1.339(6) . ?
C231 F45 1.347(7) . ?
C232 F47 1.250(17) . ?
C232 F48 1.26(3) . ?
C232 F46B 1.262(14) . ?
C232 F48B 1.289(18) . ?
C232 F46 1.36(3) . ?
C232 F47B 1.367(12) . ?
C1S Cl2 1.660(11) . ?
C1S Cl1 1.922(13) . ?
C2S Cl3 1.742(9) . ?
C2S Cl4 1.757(9) . ?
C2SB Cl3B 1.772(10) . ?
C2SB Cl4B 1.774(10) . ?
C2SC Cl3C 1.752(10) . ?
C2SC Cl4C 1.790(10) . ?
Cl5 C3S 1.870(19) 2_575 ?
C3S Cl5 1.870(19) 2_575 ?
C4S Cl7 1.778(10) . ?
C4S Cl8 1.792(10) . ?
C4SB Cl7B 1.779(10) . ?
C4SB Cl8B 1.780(10) . ?
C31S C32S 1.423(19) . ?
C32S C33S 1.448(19) . ?
C33S C34S 1.451(19) . ?
C34S C35S 1.476(19) . ?
C35S C36S 1.422(19) . ?
